data_4126599
loop_
_publ_author_name
'Perla, Luis G.'
'Mu\~noz-Castro, Alvaro'
'Sevov, Slavi C.'

_publ_section_title
;
 Eclipsed- and Staggered-[Ge18Pd3{E(i)Pr3}6](2-) (E = Si, Sn): Positional
 Isomerism in Deltahedral Zintl Clusters.
;
_journal_name_full 'Journal of the American Chemical Society'
_journal_paper_doi 10.1021/jacs.7b08562
_journal_year 2017
_chemical_formula_moiety 'C54 H126 Ge18 Pd3 Si6, 2(C18 H36 K N2 O6)'
_chemical_formula_sum 'C90 H198 Ge18 K2 N4 O12 Pd3 Si6'
_chemical_formula_weight 3401.07
_space_group_crystal_system triclinic
_space_group_IT_number 2
_space_group_name_Hall '-P 1'
_space_group_name_H-M_alt 'P -1'
_symmetry_space_group_name_Hall '-P 1'
_symmetry_space_group_name_H-M 'P -1'
_atom_sites_solution_hydrogens geom
_atom_sites_solution_primary dual
_audit_creation_date 2017-07-27
_audit_creation_method
;
Olex2 1.2
(compiled Jul 19 2017 14:18:06 for OlexSys, GUI svn.r5370)
;
_cell_angle_alpha 95.184(2)
_cell_angle_beta 91.202(3)
_cell_angle_gamma 117.634(2)
_cell_formula_units_Z 2
_cell_length_a 16.1039(6)
_cell_length_b 17.0961(6)
_cell_length_c 27.6983(10)
_cell_measurement_reflns_used 9997
_cell_measurement_temperature 120(2)
_cell_measurement_theta_max 71.69
_cell_measurement_theta_min 2.94
_cell_volume 6711.1(4)
_computing_cell_refinement 'SAINT v8.37A (Bruker, 2015)'
_computing_data_reduction 'SAINT v8.37A (Bruker, 2015)'
_computing_molecular_graphics 'Olex2 (Dolomanov et al., 2009)'
_computing_publication_material 'Olex2 (Dolomanov et al., 2009)'
_computing_structure_refinement 'ShelXL (Sheldrick, 2015)'
_computing_structure_solution 'ShelXT (Sheldrick, 2015)'
_diffrn_ambient_temperature 120.02
_diffrn_detector_area_resol_mean 8
_diffrn_measured_fraction_theta_full 0.965
_diffrn_measured_fraction_theta_max 0.949
_diffrn_measurement_device_type 'Bruker APEX-II CCD'
_diffrn_measurement_method '\f and \w scans'
_diffrn_radiation_monochromator graphite
_diffrn_radiation_type CuK\a
_diffrn_radiation_wavelength 1.54178
_diffrn_reflns_av_R_equivalents 0.0907
_diffrn_reflns_av_unetI/netI 0.0654
_diffrn_reflns_Laue_measured_fraction_full 0.965
_diffrn_reflns_Laue_measured_fraction_max 0.949
_diffrn_reflns_limit_h_max 19
_diffrn_reflns_limit_h_min -19
_diffrn_reflns_limit_k_max 21
_diffrn_reflns_limit_k_min -20
_diffrn_reflns_limit_l_max 33
_diffrn_reflns_limit_l_min -33
_diffrn_reflns_number 146165
_diffrn_reflns_point_group_measured_fraction_full 0.965
_diffrn_reflns_point_group_measured_fraction_max 0.949
_diffrn_reflns_theta_full 67.679
_diffrn_reflns_theta_max 71.881
_diffrn_reflns_theta_min 2.936
_diffrn_source 'sealed tube'
_diffrn_standards_number 0
_exptl_absorpt_coefficient_mu 9.006
_exptl_absorpt_correction_T_max 0.2619
_exptl_absorpt_correction_T_min 0.1271
_exptl_absorpt_correction_type numerical
_exptl_absorpt_process_details
;
SADABS-2016/2 (Bruker,2016) was used for absorption correction.
wR2(int) was 0.1127 before and 0.0855 after correction.
The Ratio of minimum to maximum transmission is 0.4853.
The \l/2 correction factor is Not present.
;
_exptl_crystal_density_diffrn 1.683
_exptl_crystal_description plate
_exptl_crystal_F_000 3396
_refine_diff_density_max 1.361
_refine_diff_density_min -1.002
_refine_diff_density_rms 0.127
_refine_ls_extinction_method none
_refine_ls_goodness_of_fit_ref 1.033
_refine_ls_hydrogen_treatment constr
_refine_ls_matrix_type full
_refine_ls_number_parameters 1299
_refine_ls_number_reflns 24986
_refine_ls_number_restraints 321
_refine_ls_restrained_S_all 1.033
_refine_ls_R_factor_all 0.0809
_refine_ls_R_factor_gt 0.0587
_refine_ls_shift/su_max 0.001
_refine_ls_shift/su_mean 0.000
_refine_ls_structure_factor_coef Fsqd
_refine_ls_weighting_details 'w=1/[\s^2^(Fo^2^)+(0.0678P)^2^+22.8532P] where P=(Fo^2^+2Fc^2^)/3'
_refine_ls_weighting_scheme calc
_refine_ls_wR_factor_gt 0.1499
_refine_ls_wR_factor_ref 0.1661
_reflns_Friedel_coverage 0.000
_reflns_number_gt 18451
_reflns_number_total 24986
_reflns_threshold_expression 'I > 2\s(I)'
_cod_data_source_file ja7b08562_si_002.cif
_cod_data_source_block ge18pd3si6
_cod_database_code 4126599
_shelx_shelxl_version_number 2016
_shelx_space_group_comment
;
The symmetry employed for this shelxl refinement is uniquely defined
by the following loop, which should always be used as a source of
symmetry information in preference to the above space-group names.
They are only intended as comments.
;
_olex2_refinement_description
;
1. Fixed Uiso
 At 1.2 times of:
  All C(H) groups, All C(H,H) groups
 At 1.5 times of:
  All C(H,H,H) groups, All C(H,H,H,H,H,H) groups
2. Rigid bond restraints
 C49, C46, C47, C48, C52, C53, C54, C51, C50
 with sigma for 1-2 distances of 0.01 and sigma for 1-3 distances of 0.01
 C10, C11, C12, C16, C17, C18, C13, C14, C15
 with sigma for 1-2 distances of 0.01 and sigma for 1-3 distances of 0.01
 C43, C44, C45, O12, C39, C40, C38, C41, C37, C42
 with sigma for 1-2 distances of 0.01 and sigma for 1-3 distances of 0.01
 C1B, C2B, C4B, C5B, C7B, C8B
 with sigma for 1-2 distances of 0.01 and sigma for 1-3 distances of 0.01
 C1A, C2A, C4A, C5A, C7A, C8A, C6, C9, C3
 with sigma for 1-2 distances of 0.01 and sigma for 1-3 distances of 0.01
 C32, C33, C30, C28, C31, C29, C35, C36, C34
 with sigma for 1-2 distances of 0.01 and sigma for 1-3 distances of 0.01
3. Rigid body (RIGU) restrains
 C79, C80, C81, C82, C83, C84, N3, N4, O9, O10
 with sigma for 1-2 distances of 0.004 and sigma for 1-3 distances of 0.004
 C73, C74, C75, C76, C77, C78, O7, O8
 with sigma for 1-2 distances of 0.004 and sigma for 1-3 distances of 0.004
 C85, C86, C87, C88, C89, C90, O11, O12
 with sigma for 1-2 distances of 0.004 and sigma for 1-3 distances of 0.004
 C49, C46, C47, C48, C52, C53, C54, C51, C50
 with sigma for 1-2 distances of 0.004 and sigma for 1-3 distances of 0.004
 C10, C11, C12, C16, C17, C18, C13, C14, C15
 with sigma for 1-2 distances of 0.004 and sigma for 1-3 distances of 0.004
 C43, C44, C45, C39, C40, C38, C41, C37, C42
 with sigma for 1-2 distances of 0.004 and sigma for 1-3 distances of 0.004
 C1B, C2B, C4B, C5B, C7B, C8B
 with sigma for 1-2 distances of 0.004 and sigma for 1-3 distances of 0.004
 C1A, C2A, C4A, C5A, C7A, C8A, C6, C9, C3
 with sigma for 1-2 distances of 0.004 and sigma for 1-3 distances of 0.004
 C32, C33, C30, C28, C31, C29, C35, C36, C34
 with sigma for 1-2 distances of 0.004 and sigma for 1-3 distances of 0.004
4. Others
 Sof(C1B)=Sof(H1BA)=Sof(H1BB)=Sof(H1BC)=Sof(C2B)=Sof(H2B)=Sof(C4B)=Sof(H4BA)=
 Sof(H4BB)=Sof(H4BC)=Sof(C5B)=Sof(H5B)=Sof(C7B)=Sof(H7BA)=Sof(H7BB)=Sof(H7BC)=
 Sof(C8B)=Sof(H8B)=Sof(H6BD)=Sof(H6BE)=Sof(H6BF)=Sof(H9BD)=Sof(H9BE)=Sof(H9BF)=
 Sof(H3BD)=Sof(H3BE)=Sof(H3BF)=1-FVAR(1)
 Sof(C1A)=Sof(H1AA)=Sof(H1AB)=Sof(H1AC)=Sof(C2A)=Sof(H2A)=Sof(C4A)=Sof(H4AA)=
 Sof(H4AB)=Sof(H4AC)=Sof(C5A)=Sof(H5A)=Sof(C7A)=Sof(H7AA)=Sof(H7AB)=Sof(H7AC)=
 Sof(C8A)=Sof(H8A)=Sof(H6AA)=Sof(H6AB)=Sof(H6AC)=Sof(H9AA)=Sof(H9AB)=Sof(H9AC)=
 Sof(H3AA)=Sof(H3AB)=Sof(H3AC)=FVAR(1)
5.a Ternary CH refined with riding coordinates:
 C2A(H2A), C5A(H5A), C8A(H8A), C2B(H2B), C5B(H5B), C8B(H8B), C32(H32),
 C11(H11), C17(H17), C20(H20), C23(H23), C26(H26), C44(H44), C47(H47), C53(H53),
  C14(H14), C38(H38), C41(H41), C50(H50), C29(H29), C35(H35)
5.b Secondary CH2 refined with riding coordinates:
 C55(H55A,H55B), C56(H56A,H56B), C57(H57A,H57B), C58(H58A,H58B), C59(H59A,
 H59B), C60(H60A,H60B), C61(H61A,H61B), C62(H62A,H62B), C63(H63A,H63B),
 C64(H64A,H64B), C65(H65A,H65B), C66(H66A,H66B), C67(H67A,H67B), C68(H68A,H68B),
  C69(H69A,H69B), C70(H70A,H70B), C71(H71A,H71B), C72(H72A,H72B), C73(H73A,
 H73B), C74(H74A,H74B), C75(H75A,H75B), C76(H76A,H76B), C77(H77A,H77B),
 C78(H78A,H78B), C79(H79A,H79B), C80(H80A,H80B), C81(H81A,H81B), C82(H82A,H82B),
  C83(H83A,H83B), C84(H84A,H84B), C85(H85A,H85B), C86(H86A,H86B), C87(H87A,
 H87B), C88(H88A,H88B), C89(H89A,H89B), C90(H90A,H90B)
5.c Me refined with riding coordinates:
 C1A(H1AA,H1AB,H1AC), C4A(H4AA,H4AB,H4AC), C7A(H7AA,H7AB,H7AC), C1B(H1BA,H1BB,
 H1BC), C4B(H4BA,H4BB,H4BC), C7B(H7BA,H7BB,H7BC), C6(H6AA,H6AB,H6AC), C6(H6BD,
 H6BE,H6BF), C9(H9AA,H9AB,H9AC), C9(H9BD,H9BE,H9BF), C3(H3AA,H3AB,H3AC),
 C3(H3BD,H3BE,H3BF), C30(H30A,H30B,H30C), C37(H37A,H37B,H37C)
5.d Idealised Me refined as rotating group:
 C33(H33A,H33B,H33C), C49(H49A,H49B,H49C), C10(H10A,H10B,H10C), C12(H12A,H12B,
 H12C), C16(H16A,H16B,H16C), C18(H18A,H18B,H18C), C19(H19A,H19B,H19C), C21(H21A,
 H21B,H21C), C22(H22A,H22B,H22C), C24(H24A,H24B,H24C), C25(H25A,H25B,H25C),
 C27(H27A,H27B,H27C), C43(H43A,H43B,H43C), C45(H45A,H45B,H45C), C46(H46A,H46B,
 H46C), C48(H48A,H48B,H48C), C52(H52A,H52B,H52C), C54(H54A,H54B,H54C), C13(H13A,
 H13B,H13C), C15(H15A,H15B,H15C), C39(H39A,H39B,H39C), C40(H40A,H40B,H40C),
 C51(H51A,H51B,H51C), C42(H42A,H42B,H42C), C28(H28A,H28B,H28C), C31(H31A,H31B,
 H31C), C36(H36A,H36B,H36C), C34(H34A,H34B,H34C)
;
_olex2_submission_special_instructions 'No special instructions were received'

loop_
_space_group_symop_operation_xyz
'x, y, z'
'-x, -y, -z'

loop_
_atom_site_label
_atom_site_type_symbol
_atom_site_fract_x
_atom_site_fract_y
_atom_site_fract_z
_atom_site_U_iso_or_equiv
_atom_site_adp_type
_atom_site_occupancy
_atom_site_site_symmetry_order
_atom_site_calc_flag
_atom_site_refinement_flags_posn
_atom_site_refinement_flags_adp
_atom_site_refinement_flags_occupancy
_atom_site_disorder_assembly
_atom_site_disorder_group
C1A C 0.592(3) 0.084(2) 0.0335(18) 0.21(2) Uani 0.490(11) 1 d . U P A 1
H1AA H 0.528429 0.072672 0.041829 0.321 Uiso 0.490(11) 1 calc R . P A 1
H1AB H 0.593027 0.076110 -0.001891 0.321 Uiso 0.490(11) 1 calc R . P A 1
H1AC H 0.608021 0.042436 0.048038 0.321 Uiso 0.490(11) 1 calc R . P A 1
C2A C 0.659(2) 0.174(2) 0.0521(13) 0.117(9) Uani 0.490(11) 1 d . U P A 1
H2A H 0.662871 0.167372 0.087380 0.141 Uiso 0.490(11) 1 calc R . P A 1
C4A C 0.420(3) 0.173(3) 0.0225(16) 0.178(15) Uani 0.490(11) 1 d . U P A 1
H4AA H 0.444566 0.205545 -0.005683 0.268 Uiso 0.490(11) 1 calc R . P A 1
H4AB H 0.410357 0.112096 0.015364 0.268 Uiso 0.490(11) 1 calc R . P A 1
H4AC H 0.360238 0.171972 0.029572 0.268 Uiso 0.490(11) 1 calc R . P A 1
C5A C 0.4929(17) 0.2208(17) 0.0679(12) 0.104(7) Uani 0.490(11) 1 d . U P A 1
H5A H 0.489477 0.277391 0.076095 0.125 Uiso 0.490(11) 1 calc R . P A 1
C7A C 0.596(4) 0.242(3) -0.0503(11) 0.18(2) Uani 0.490(11) 1 d . U P A 1
H7AA H 0.615148 0.195743 -0.046845 0.264 Uiso 0.490(11) 1 calc R . P A 1
H7AB H 0.527720 0.215731 -0.051323 0.264 Uiso 0.490(11) 1 calc R . P A 1
H7AC H 0.618585 0.268452 -0.080433 0.264 Uiso 0.490(11) 1 calc R . P A 1
C8A C 0.641(3) 0.3160(18) -0.0057(9) 0.121(11) Uani 0.490(11) 1 d . U P A 1
H8A H 0.710505 0.344825 -0.007543 0.146 Uiso 0.490(11) 1 calc R . P A 1
C1B C 0.650(3) 0.179(2) -0.0324(11) 0.170(17) Uani 0.510(11) 1 d . U P A 2
H1BA H 0.617126 0.208009 -0.047116 0.254 Uiso 0.510(11) 1 calc R . P A 2
H1BB H 0.699365 0.180864 -0.052962 0.254 Uiso 0.510(11) 1 calc R . P A 2
H1BC H 0.604840 0.116845 -0.029519 0.254 Uiso 0.510(11) 1 calc R . P A 2
C2B C 0.6944(19) 0.2282(18) 0.0193(10) 0.119(11) Uani 0.510(11) 1 d . U P A 2
H2B H 0.745667 0.287166 0.012522 0.143 Uiso 0.510(11) 1 calc R . P A 2
C4B C 0.4711(18) 0.0646(13) 0.0545(9) 0.096(8) Uani 0.510(11) 1 d . U P A 2
H4BA H 0.517151 0.054525 0.035924 0.144 Uiso 0.510(11) 1 calc R . P A 2
H4BB H 0.443234 0.018695 0.076525 0.144 Uiso 0.510(11) 1 calc R . P A 2
H4BC H 0.421705 0.061760 0.032071 0.144 Uiso 0.510(11) 1 calc R . P A 2
C5B C 0.5201(15) 0.1561(12) 0.0840(7) 0.072(6) Uani 0.510(11) 1 d . U P A 2
H5B H 0.558742 0.147697 0.109782 0.086 Uiso 0.510(11) 1 calc R . P A 2
C7B C 0.463(3) 0.230(2) -0.0166(15) 0.21(3) Uani 0.510(11) 1 d . U P A 2
H7BA H 0.419842 0.183412 0.001855 0.316 Uiso 0.510(11) 1 calc R . P A 2
H7BB H 0.429249 0.258212 -0.031665 0.316 Uiso 0.510(11) 1 calc R . P A 2
H7BC H 0.487490 0.204638 -0.041980 0.316 Uiso 0.510(11) 1 calc R . P A 2
C8B C 0.545(2) 0.3005(17) 0.0177(12) 0.123(12) Uani 0.510(11) 1 d . U P A 2
H8B H 0.517116 0.328328 0.041243 0.148 Uiso 0.510(11) 1 calc R . P A 2
C6 C 0.4550(12) 0.1709(9) 0.1106(6) 0.151(7) Uani 1 1 d . U . . .
H6AA H 0.499831 0.200146 0.138965 0.226 Uiso 0.490(11) 1 calc R . P A 1
H6AB H 0.395017 0.169747 0.117497 0.226 Uiso 0.490(11) 1 calc R . P A 1
H6AC H 0.445136 0.109871 0.103289 0.226 Uiso 0.490(11) 1 calc R . P A 1
H6BD H 0.486668 0.229592 0.129443 0.226 Uiso 0.510(11) 1 calc R . P A 2
H6BE H 0.405488 0.168206 0.088242 0.226 Uiso 0.510(11) 1 calc R . P A 2
H6BF H 0.427017 0.125141 0.132696 0.226 Uiso 0.510(11) 1 calc R . P A 2
C9 C 0.6145(14) 0.3764(10) -0.0114(5) 0.147(7) Uani 1 1 d . U . . .
H9AA H 0.641358 0.423367 0.015977 0.221 Uiso 0.490(11) 1 calc R . P A 1
H9AB H 0.636651 0.402000 -0.041769 0.221 Uiso 0.490(11) 1 calc R . P A 1
H9AC H 0.545785 0.349279 -0.012659 0.221 Uiso 0.490(11) 1 calc R . P A 1
H9BD H 0.666418 0.420874 0.010845 0.221 Uiso 0.510(11) 1 calc R . P A 2
H9BE H 0.639455 0.351068 -0.036741 0.221 Uiso 0.510(11) 1 calc R . P A 2
H9BF H 0.581214 0.404642 -0.026426 0.221 Uiso 0.510(11) 1 calc R . P A 2
C3 C 0.7411(13) 0.1893(13) 0.0413(8) 0.195(10) Uani 1 1 d . U . . .
H3AA H 0.786406 0.250365 0.053867 0.292 Uiso 0.490(11) 1 calc R . P A 1
H3AB H 0.757590 0.147706 0.055806 0.292 Uiso 0.490(11) 1 calc R . P A 1
H3AC H 0.742596 0.181379 0.005877 0.292 Uiso 0.490(11) 1 calc R . P A 1
H3BD H 0.768208 0.221580 0.073452 0.292 Uiso 0.510(11) 1 calc R . P A 2
H3BE H 0.696919 0.127322 0.044743 0.292 Uiso 0.510(11) 1 calc R . P A 2
H3BF H 0.791444 0.191342 0.021300 0.292 Uiso 0.510(11) 1 calc R . P A 2
C32 C 0.5632(15) 0.3637(12) 0.4416(6) 0.152(7) Uani 1 1 d . U . . .
H32 H 0.528892 0.306333 0.420159 0.183 Uiso 1 1 calc R . . . .
C33 C 0.4835(13) 0.3737(12) 0.4689(6) 0.177(7) Uani 1 1 d . U . . .
H33A H 0.511219 0.428848 0.491109 0.266 Uiso 1 1 calc GR . . . .
H33B H 0.450803 0.322993 0.487395 0.266 Uiso 1 1 calc GR . . . .
H33C H 0.438618 0.375510 0.445098 0.266 Uiso 1 1 calc GR . . . .
C30 C 0.685(2) 0.5814(18) 0.4751(7) 0.36(2) Uani 1 1 d . U . . .
H30A H 0.664461 0.528504 0.492323 0.537 Uiso 1 1 calc R . . . .
H30B H 0.742452 0.629785 0.492047 0.537 Uiso 1 1 calc R . . . .
H30C H 0.635625 0.599530 0.474333 0.537 Uiso 1 1 calc R . . . .
C49 C 1.144(3) 0.351(2) 0.2682(16) 0.40(3) Uani 1 1 d . U . . .
H49A H 1.129919 0.391120 0.250598 0.595 Uiso 1 1 calc GR . . . .
H49B H 1.113935 0.291402 0.250068 0.595 Uiso 1 1 calc GR . . . .
H49C H 1.211859 0.372969 0.271751 0.595 Uiso 1 1 calc GR . . . .
Pd1 Pd 0.72888(4) 0.46882(3) 0.26201(2) 0.04186(12) Uani 1 1 d . . . . .
Pd2 Pd 0.89447(4) 0.45797(3) 0.23902(2) 0.04396(13) Uani 1 1 d . . . . .
Pd3 Pd 0.71564(4) 0.31904(3) 0.20184(2) 0.04629(13) Uani 1 1 d . . . . .
Ge6 Ge 0.72604(6) 0.56783(5) 0.20367(3) 0.04416(19) Uani 1 1 d . . . . .
Ge9 Ge 0.89059(6) 0.61297(5) 0.24613(3) 0.0459(2) Uani 1 1 d . . . . .
Ge12 Ge 0.87315(7) 0.52090(5) 0.32817(3) 0.0484(2) Uani 1 1 d . . . . .
Ge7 Ge 0.60388(6) 0.39733(5) 0.18692(3) 0.0471(2) Uani 1 1 d . . . . .
Ge5 Ge 0.94424(6) 0.54753(6) 0.17011(3) 0.0493(2) Uani 1 1 d . . . . .
Ge4 Ge 0.70305(7) 0.36681(6) 0.12168(3) 0.0498(2) Uani 1 1 d . . . . .
Ge13 Ge 0.69826(7) 0.40536(6) 0.33981(3) 0.0513(2) Uani 1 1 d . . . . .
Ge15 Ge 0.92378(7) 0.39756(6) 0.31105(3) 0.0532(2) Uani 1 1 d . . . . .
Ge10 Ge 0.58957(7) 0.29875(6) 0.26579(3) 0.0539(2) Uani 1 1 d . . . . .
Ge8 Ge 0.86503(7) 0.37574(6) 0.14783(3) 0.0529(2) Uani 1 1 d . . . . .
Ge11 Ge 0.85692(8) 0.28702(6) 0.23081(4) 0.0561(2) Uani 1 1 d . . . . .
Ge1 Ge 0.68791(7) 0.50890(6) 0.11242(3) 0.0524(2) Uani 1 1 d . . . . .
Ge3 Ge 0.86258(7) 0.63942(6) 0.14730(3) 0.0528(2) Uani 1 1 d . . . . .
Ge2 Ge 0.84402(7) 0.49392(7) 0.08806(3) 0.0573(2) Uani 1 1 d . . . . .
Ge14 Ge 0.68617(8) 0.20908(6) 0.25976(4) 0.0592(3) Uani 1 1 d . . . . .
Ge18 Ge 0.82187(8) 0.37716(7) 0.38505(3) 0.0614(3) Uani 1 1 d . . . . .
Ge16 Ge 0.65087(8) 0.24131(6) 0.34745(4) 0.0644(3) Uani 1 1 d . . . . .
Ge17 Ge 0.81351(9) 0.23656(7) 0.32672(4) 0.0676(3) Uani 1 1 d . . . . .
Si1 Si 0.6121(2) 0.25711(18) 0.05528(9) 0.0645(6) Uani 1 1 d . . . . .
Si2 Si 1.10739(18) 0.6300(2) 0.15409(10) 0.0673(7) Uani 1 1 d . . . . .
Si3 Si 0.66890(16) 0.67548(13) 0.21740(9) 0.0528(5) Uani 1 1 d . . . . .
Si4 Si 0.6158(2) 0.45179(18) 0.39654(9) 0.0708(7) Uani 1 1 d . . . . .
Si5 Si 0.5963(3) 0.05021(16) 0.24041(12) 0.0852(9) Uani 1 1 d . . . . .
Si6 Si 1.0794(2) 0.4307(2) 0.34114(11) 0.0771(8) Uani 1 1 d . . . . .
K1 K 1.18926(14) 0.96692(12) 0.45178(7) 0.0611(4) Uani 1 1 d . . . . .
K2 K 1.15282(13) 0.16674(12) 0.08693(7) 0.0574(4) Uani 1 1 d . . . . .
C10 C 1.0838(10) 0.6601(12) 0.0576(5) 0.143(6) Uani 1 1 d . U . . .
H10A H 1.016136 0.619839 0.053108 0.215 Uiso 1 1 calc GR . . . .
H10B H 1.110365 0.669455 0.025870 0.215 Uiso 1 1 calc GR . . . .
H10C H 1.094658 0.717183 0.074638 0.215 Uiso 1 1 calc GR . . . .
C11 C 1.1266(9) 0.6231(10) 0.0849(4) 0.102(3) Uani 1 1 d . U . . .
H11 H 1.195764 0.658727 0.082002 0.122 Uiso 1 1 calc R . . . .
C12 C 1.0979(12) 0.5238(12) 0.0615(5) 0.145(6) Uani 1 1 d . U . . .
H12A H 1.136484 0.501963 0.077712 0.218 Uiso 1 1 calc GR . . . .
H12B H 1.108261 0.523743 0.026772 0.218 Uiso 1 1 calc GR . . . .
H12C H 1.031426 0.485063 0.065767 0.218 Uiso 1 1 calc GR . . . .
C16 C 1.2821(9) 0.6318(11) 0.1755(7) 0.142(6) Uani 1 1 d . U . . .
H16A H 1.288938 0.629953 0.140391 0.213 Uiso 1 1 calc GR . . . .
H16B H 1.314466 0.602398 0.190117 0.213 Uiso 1 1 calc GR . . . .
H16C H 1.309686 0.693812 0.189973 0.213 Uiso 1 1 calc GR . . . .
C17 C 1.1779(8) 0.5840(9) 0.1848(5) 0.097(4) Uani 1 1 d . U . . .
H17 H 1.173722 0.594418 0.220589 0.116 Uiso 1 1 calc R . . . .
C18 C 1.1391(11) 0.4826(11) 0.1721(11) 0.232(14) Uani 1 1 d . U . . .
H18A H 1.070263 0.453667 0.169236 0.347 Uiso 1 1 calc GR . . . .
H18B H 1.160398 0.458907 0.197842 0.347 Uiso 1 1 calc GR . . . .
H18C H 1.162075 0.470979 0.141186 0.347 Uiso 1 1 calc GR . . . .
C19 C 0.5509(8) 0.6305(8) 0.1290(4) 0.087(3) Uani 1 1 d . . . . .
H19A H 0.547623 0.571978 0.129923 0.131 Uiso 1 1 calc GR . . . .
H19B H 0.547455 0.641802 0.095188 0.131 Uiso 1 1 calc GR . . . .
H19C H 0.498265 0.631992 0.145476 0.131 Uiso 1 1 calc GR . . . .
C20 C 0.6429(7) 0.7014(6) 0.1547(4) 0.070(3) Uani 1 1 d . . . . .
H20 H 0.693740 0.702555 0.134197 0.084 Uiso 1 1 calc R . . . .
C21 C 0.6465(10) 0.7929(8) 0.1544(5) 0.105(4) Uani 1 1 d . . . . .
H21A H 0.593968 0.793246 0.171483 0.157 Uiso 1 1 calc GR . . . .
H21B H 0.641723 0.804691 0.120733 0.157 Uiso 1 1 calc GR . . . .
H21C H 0.705960 0.838926 0.170714 0.157 Uiso 1 1 calc GR . . . .
C22 C 0.4825(6) 0.5427(6) 0.2391(4) 0.081(3) Uani 1 1 d . . . . .
H22A H 0.456780 0.544205 0.207004 0.122 Uiso 1 1 calc GR . . . .
H22B H 0.433454 0.527372 0.262159 0.122 Uiso 1 1 calc GR . . . .
H22C H 0.504611 0.497938 0.236892 0.122 Uiso 1 1 calc GR . . . .
C23 C 0.5648(6) 0.6341(6) 0.2566(4) 0.068(2) Uani 1 1 d . . . . .
H23 H 0.588766 0.629370 0.289210 0.082 Uiso 1 1 calc R . . . .
C24 C 0.5256(8) 0.7009(7) 0.2647(5) 0.101(4) Uani 1 1 d . . . . .
H24A H 0.575935 0.758657 0.278930 0.151 Uiso 1 1 calc GR . . . .
H24B H 0.474988 0.679026 0.286895 0.151 Uiso 1 1 calc GR . . . .
H24C H 0.500936 0.707479 0.233557 0.151 Uiso 1 1 calc GR . . . .
C25 C 0.7817(8) 0.7751(7) 0.3037(4) 0.080(3) Uani 1 1 d . . . . .
H25A H 0.723526 0.752991 0.320576 0.119 Uiso 1 1 calc GR . . . .
H25B H 0.827211 0.833630 0.319748 0.119 Uiso 1 1 calc GR . . . .
H25C H 0.807883 0.733706 0.304734 0.119 Uiso 1 1 calc GR . . . .
C26 C 0.7609(6) 0.7830(5) 0.2514(4) 0.064(2) Uani 1 1 d . . . . .
H26 H 0.733755 0.825183 0.252451 0.077 Uiso 1 1 calc R . . . .
C27 C 0.8535(7) 0.8277(5) 0.2264(4) 0.073(3) Uani 1 1 d . . . . .
H27A H 0.889218 0.795044 0.230178 0.109 Uiso 1 1 calc GR . . . .
H27B H 0.890630 0.889176 0.241263 0.109 Uiso 1 1 calc GR . . . .
H27C H 0.839593 0.827391 0.191701 0.109 Uiso 1 1 calc GR . . . .
C43 C 0.6856(12) 0.0417(10) 0.1558(8) 0.183(10) Uani 1 1 d . U . . .
H43A H 0.734855 0.093876 0.175538 0.275 Uiso 1 1 calc GR . . . .
H43B H 0.689281 0.052122 0.121529 0.275 Uiso 1 1 calc GR . . . .
H43C H 0.694513 -0.010371 0.159869 0.275 Uiso 1 1 calc GR . . . .
C44 C 0.5858(10) 0.0246(8) 0.1728(5) 0.105(4) Uani 1 1 d . U . . .
H44 H 0.569459 0.067725 0.158451 0.126 Uiso 1 1 calc R . . . .
C45 C 0.5123(11) -0.0688(9) 0.1524(6) 0.142(6) Uani 1 1 d . U . . .
H45A H 0.522244 -0.112576 0.168738 0.214 Uiso 1 1 calc GR . . . .
H45B H 0.517886 -0.077828 0.117472 0.214 Uiso 1 1 calc GR . . . .
H45C H 0.449353 -0.075887 0.158041 0.214 Uiso 1 1 calc GR . . . .
C46 C 1.1436(10) 0.6191(9) 0.3424(8) 0.166(8) Uani 1 1 d . U . . .
H46A H 1.084148 0.607234 0.325430 0.249 Uiso 1 1 calc GR . . . .
H46B H 1.193683 0.675963 0.334571 0.249 Uiso 1 1 calc GR . . . .
H46C H 1.137279 0.621836 0.377520 0.249 Uiso 1 1 calc GR . . . .
C47 C 1.1678(8) 0.5448(9) 0.3262(5) 0.097(3) Uani 1 1 d . U . . .
H47 H 1.166469 0.540818 0.289896 0.116 Uiso 1 1 calc R . . . .
C48 C 1.2702(11) 0.5742(14) 0.3440(9) 0.214(11) Uani 1 1 d . U . . .
H48A H 1.278641 0.591267 0.379158 0.320 Uiso 1 1 calc GR . . . .
H48B H 1.312516 0.625061 0.327589 0.320 Uiso 1 1 calc GR . . . .
H48C H 1.284781 0.524940 0.336457 0.320 Uiso 1 1 calc GR . . . .
C52 C 1.0738(13) 0.4957(12) 0.4382(6) 0.149(6) Uani 1 1 d . U . . .
H52A H 1.133358 0.548779 0.435114 0.224 Uiso 1 1 calc GR . . . .
H52B H 1.066501 0.485929 0.472505 0.224 Uiso 1 1 calc GR . . . .
H52C H 1.021619 0.504187 0.425460 0.224 Uiso 1 1 calc GR . . . .
C53 C 1.0736(11) 0.4185(10) 0.4105(6) 0.122(5) Uani 1 1 d . U . . .
H53 H 1.012040 0.366007 0.414745 0.147 Uiso 1 1 calc R . . . .
C54 C 1.1525(14) 0.3969(13) 0.4292(8) 0.198(9) Uani 1 1 d . U . . .
H54A H 1.151340 0.347468 0.407769 0.297 Uiso 1 1 calc GR . . . .
H54B H 1.141608 0.380376 0.462305 0.297 Uiso 1 1 calc GR . . . .
H54C H 1.213928 0.449394 0.429096 0.297 Uiso 1 1 calc GR . . . .
C55 C 1.2159(11) 1.1822(9) 0.4174(7) 0.129(6) Uani 1 1 d . . . . .
H55A H 1.280018 1.212520 0.433689 0.155 Uiso 1 1 calc R . . . .
H55B H 1.209888 1.224258 0.396998 0.155 Uiso 1 1 calc R . . . .
C56 C 1.1477(13) 1.1630(9) 0.4550(8) 0.145(7) Uani 1 1 d . . . . .
H56A H 1.154531 1.219385 0.472046 0.174 Uiso 1 1 calc R . . . .
H56B H 1.082901 1.129074 0.439644 0.174 Uiso 1 1 calc R . . . .
C57 C 1.1096(13) 1.1045(10) 0.5292(8) 0.143(8) Uani 1 1 d . . . . .
H57A H 1.041824 1.070019 0.518947 0.172 Uiso 1 1 calc R . . . .
H57B H 1.122014 1.163732 0.544612 0.172 Uiso 1 1 calc R . . . .
C58 C 1.1360(12) 1.0575(12) 0.5645(7) 0.152(8) Uani 1 1 d . . . . .
H58A H 1.203981 1.092318 0.574224 0.183 Uiso 1 1 calc R . . . .
H58B H 1.101326 1.054054 0.594014 0.183 Uiso 1 1 calc R . . . .
C59 C 1.1414(13) 0.9252(13) 0.5783(4) 0.141(7) Uani 1 1 d . . . . .
H59A H 1.110411 0.923556 0.609000 0.169 Uiso 1 1 calc R . . . .
H59B H 1.210240 0.955935 0.585974 0.169 Uiso 1 1 calc R . . . .
C60 C 1.1098(11) 0.8308(12) 0.5545(5) 0.122(6) Uani 1 1 d . . . . .
H60A H 1.115819 0.795220 0.579317 0.146 Uiso 1 1 calc R . . . .
H60B H 1.042416 0.804115 0.543496 0.146 Uiso 1 1 calc R . . . .
C61 C 1.2547(9) 0.8380(11) 0.5310(5) 0.125(6) Uani 1 1 d . . . . .
H61A H 1.247758 0.784765 0.545700 0.150 Uiso 1 1 calc R . . . .
H61B H 1.282349 0.889048 0.556708 0.150 Uiso 1 1 calc R . . . .
C62 C 1.3218(10) 0.8554(12) 0.4911(7) 0.140(7) Uani 1 1 d . . . . .
H62A H 1.380268 0.856119 0.503510 0.168 Uiso 1 1 calc R . . . .
H62B H 1.292742 0.807653 0.463675 0.168 Uiso 1 1 calc R . . . .
C63 C 1.4075(11) 0.9613(13) 0.4389(7) 0.161(9) Uani 1 1 d . . . . .
H63A H 1.380090 0.916170 0.410182 0.193 Uiso 1 1 calc R . . . .
H63B H 1.465060 0.960337 0.451404 0.193 Uiso 1 1 calc R . . . .
C64 C 1.4323(9) 1.0495(10) 0.4243(5) 0.110(5) Uani 1 1 d . . . . .
H64A H 1.458132 1.094417 0.453122 0.133 Uiso 1 1 calc R . . . .
H64B H 1.481500 1.064878 0.400758 0.133 Uiso 1 1 calc R . . . .
C65 C 1.3725(9) 1.1316(10) 0.3868(6) 0.127(6) Uani 1 1 d . . . . .
H65A H 1.426368 1.149729 0.366101 0.153 Uiso 1 1 calc R . . . .
H65B H 1.390545 1.177477 0.415005 0.153 Uiso 1 1 calc R . . . .
C66 C 1.2911(9) 1.1266(10) 0.3587(6) 0.117(5) Uani 1 1 d . . . . .
H66A H 1.309836 1.184878 0.346709 0.141 Uiso 1 1 calc R . . . .
H66B H 1.275427 1.082160 0.329914 0.141 Uiso 1 1 calc R . . . .
C67 C 1.1241(11) 1.0718(10) 0.3544(7) 0.138(7) Uani 1 1 d . . . . .
H67A H 1.134363 1.112779 0.329509 0.166 Uiso 1 1 calc R . . . .
H67B H 1.072831 1.070658 0.373941 0.166 Uiso 1 1 calc R . . . .
C68 C 1.0946(12) 0.9779(11) 0.3292(5) 0.132(6) Uani 1 1 d . . . . .
H68A H 1.040696 0.960030 0.305186 0.158 Uiso 1 1 calc R . . . .
H68B H 1.147304 0.977155 0.311776 0.158 Uiso 1 1 calc R . . . .
C69 C 1.0445(11) 0.8327(9) 0.3450(5) 0.104(4) Uani 1 1 d . . . . .
H69A H 1.100881 0.830067 0.333352 0.125 Uiso 1 1 calc R . . . .
H69B H 0.998454 0.815782 0.316780 0.125 Uiso 1 1 calc R . . . .
C70 C 1.0053(10) 0.7724(7) 0.3793(5) 0.106(4) Uani 1 1 d . . . . .
H70A H 0.948252 0.774583 0.390219 0.128 Uiso 1 1 calc R . . . .
H70B H 0.985806 0.711623 0.363376 0.128 Uiso 1 1 calc R . . . .
C71 C 1.0301(10) 0.7279(8) 0.4528(6) 0.109(4) Uani 1 1 d . . . . .
H71A H 0.995318 0.667152 0.435535 0.131 Uiso 1 1 calc R . . . .
H71B H 0.985817 0.740106 0.472360 0.131 Uiso 1 1 calc R . . . .
C72 C 1.1066(11) 0.7339(9) 0.4845(6) 0.114(5) Uani 1 1 d . . . . .
H72A H 1.150629 0.722115 0.464543 0.137 Uiso 1 1 calc R . . . .
H72B H 1.080572 0.687452 0.506867 0.137 Uiso 1 1 calc R . . . .
C73 C 1.2149(14) 0.2398(13) -0.0358(5) 0.152(7) Uani 1 1 d . U . . .
H73A H 1.211693 0.267598 -0.065151 0.182 Uiso 1 1 calc R . . . .
H73B H 1.281454 0.255580 -0.027934 0.182 Uiso 1 1 calc R . . . .
C74 C 1.1570(15) 0.1398(14) -0.0458(6) 0.160(7) Uani 1 1 d . U . . .
H74A H 1.089552 0.123249 -0.050715 0.192 Uiso 1 1 calc R . . . .
H74B H 1.176146 0.117889 -0.075672 0.192 Uiso 1 1 calc R . . . .
C75 C 1.1380(14) 0.0077(12) -0.0142(6) 0.142(6) Uani 1 1 d . U . . .
H75A H 1.069622 -0.021435 -0.023183 0.171 Uiso 1 1 calc R . . . .
H75B H 1.168558 -0.005408 -0.042223 0.171 Uiso 1 1 calc R . . . .
C76 C 1.1525(16) -0.0280(11) 0.0227(8) 0.160(7) Uani 1 1 d . U . . .
H76A H 1.221094 -0.004712 0.028783 0.192 Uiso 1 1 calc R . . . .
H76B H 1.124725 -0.092877 0.013517 0.192 Uiso 1 1 calc R . . . .
C77 C 1.1326(19) -0.0559(12) 0.1033(8) 0.186(9) Uani 1 1 d . U . . .
H77A H 1.200826 -0.029925 0.112196 0.223 Uiso 1 1 calc R . . . .
H77B H 1.108038 -0.120144 0.092860 0.223 Uiso 1 1 calc R . . . .
C78 C 1.0834(17) -0.0431(11) 0.1461(8) 0.182(9) Uani 1 1 d . U . . .
H78A H 1.016926 -0.062246 0.135705 0.218 Uiso 1 1 calc R . . . .
H78B H 1.084237 -0.081000 0.170886 0.218 Uiso 1 1 calc R . . . .
C79 C 1.0709(12) 0.0585(14) 0.2016(6) 0.159(7) Uani 1 1 d . U . . .
H79A H 1.104502 0.117479 0.220938 0.191 Uiso 1 1 calc R . . . .
H79B H 1.054976 0.012377 0.224034 0.191 Uiso 1 1 calc R . . . .
C80 C 0.9787(12) 0.0486(15) 0.1754(8) 0.196(10) Uani 1 1 d . U . . .
H80A H 0.950847 -0.004034 0.150761 0.235 Uiso 1 1 calc R . . . .
H80B H 0.931673 0.043727 0.199029 0.235 Uiso 1 1 calc R . . . .
C81 C 0.9408(12) 0.1433(11) 0.1382(7) 0.136(5) Uani 1 1 d . U . . .
H81A H 0.906635 0.147991 0.166653 0.164 Uiso 1 1 calc R . . . .
H81B H 0.896843 0.090938 0.115756 0.164 Uiso 1 1 calc R . . . .
C82 C 0.9716(10) 0.2240(9) 0.1133(6) 0.119(4) Uani 1 1 d . U . . .
H82A H 0.917716 0.235270 0.106443 0.143 Uiso 1 1 calc R . . . .
H82B H 1.020173 0.276096 0.134123 0.143 Uiso 1 1 calc R . . . .
C83 C 1.0377(15) 0.2836(10) 0.0467(8) 0.164(7) Uani 1 1 d . U . . .
H83A H 1.086589 0.334522 0.068137 0.197 Uiso 1 1 calc R . . . .
H83B H 0.983885 0.295567 0.041154 0.197 Uiso 1 1 calc R . . . .
C84 C 1.0774(14) 0.2731(15) -0.0019(7) 0.185(9) Uani 1 1 d . U . . .
H84A H 1.084777 0.321958 -0.021033 0.222 Uiso 1 1 calc R . . . .
H84B H 1.032622 0.216235 -0.020775 0.222 Uiso 1 1 calc R . . . .
C85 C 1.2411(10) 0.3673(11) 0.0208(6) 0.147(7) Uani 1 1 d . U . . .
H85A H 1.209996 0.394192 0.041822 0.177 Uiso 1 1 calc R . . . .
H85B H 1.260324 0.399761 -0.008174 0.177 Uiso 1 1 calc R . . . .
C86 C 1.3312(10) 0.3727(9) 0.0500(6) 0.136(5) Uani 1 1 d . U . . .
H86A H 1.354716 0.334979 0.032166 0.163 Uiso 1 1 calc R . . . .
H86B H 1.382432 0.434662 0.055253 0.163 Uiso 1 1 calc R . . . .
C87 C 1.3657(9) 0.3574(9) 0.1318(6) 0.112(4) Uani 1 1 d . U . . .
H87A H 1.402316 0.422656 0.139774 0.134 Uiso 1 1 calc R . . . .
H87B H 1.408579 0.335700 0.118178 0.134 Uiso 1 1 calc R . . . .
C88 C 1.3314(8) 0.3173(8) 0.1761(5) 0.106(4) Uani 1 1 d . U . . .
H88A H 1.385083 0.334643 0.200168 0.128 Uiso 1 1 calc R . . . .
H88B H 1.289136 0.339276 0.190240 0.128 Uiso 1 1 calc R . . . .
C89 C 1.2745(12) 0.1808(12) 0.2076(4) 0.131(5) Uani 1 1 d . U . . .
H89A H 1.243692 0.201142 0.232616 0.157 Uiso 1 1 calc R . . . .
H89B H 1.337600 0.194221 0.221247 0.157 Uiso 1 1 calc R . . . .
C90 C 1.2192(13) 0.0867(12) 0.1937(6) 0.177(9) Uani 1 1 d . U . . .
H90A H 1.210708 0.057434 0.223733 0.212 Uiso 1 1 calc R . . . .
H90B H 1.257903 0.067769 0.173310 0.212 Uiso 1 1 calc R . . . .
O1 O 1.1635(7) 1.1138(6) 0.4882(5) 0.123(4) Uani 1 1 d . . . . .
N1 N 1.2062(7) 1.1032(6) 0.3847(4) 0.098(3) Uani 1 1 d . . . . .
O2 O 1.1161(6) 0.9713(7) 0.5453(3) 0.109(3) Uani 1 1 d . . . . .
N2 N 1.1603(7) 0.8240(8) 0.5143(4) 0.098(3) Uani 1 1 d . . . . .
O3 O 1.3429(5) 0.9398(6) 0.4748(3) 0.098(3) Uani 1 1 d . . . . .
N3 N 1.1781(10) 0.2748(10) 0.0064(6) 0.148(5) Uani 1 1 d . U . . .
O4 O 1.3533(5) 1.0514(5) 0.4030(3) 0.093(2) Uani 1 1 d . . . . .
N4 N 1.1270(10) 0.0497(10) 0.1679(5) 0.142(5) Uani 1 1 d . U . . .
O5 O 1.0692(6) 0.9186(5) 0.3646(3) 0.089(2) Uani 1 1 d . . . . .
O6 O 1.0659(6) 0.7885(5) 0.4196(3) 0.104(3) Uani 1 1 d . . . . .
O7 O 1.1717(6) 0.1023(6) -0.0065(3) 0.100(2) Uani 1 1 d . U . . .
O8 O 1.1170(6) -0.0137(5) 0.0652(4) 0.102(3) Uani 1 1 d . U . . .
O9 O 1.0123(7) 0.1314(7) 0.1527(4) 0.127(3) Uani 1 1 d . U . . .
O10 O 1.0101(7) 0.2102(6) 0.0677(4) 0.118(3) Uani 1 1 d . U . . .
O11 O 1.2950(6) 0.3389(5) 0.0973(4) 0.109(3) Uani 1 1 d . U . . .
O12 O 1.2825(7) 0.2239(6) 0.1665(3) 0.114(3) Uani 1 1 d . U . . .
C13 C 1.1553(10) 0.7660(11) 0.2289(6) 0.206(11) Uani 1 1 d . U . . .
H13A H 1.093708 0.732937 0.241756 0.308 Uiso 1 1 calc GR . . . .
H13B H 1.178077 0.829862 0.237387 0.308 Uiso 1 1 calc GR . . . .
H13C H 1.199781 0.748666 0.243068 0.308 Uiso 1 1 calc GR . . . .
C14 C 1.1472(9) 0.7467(8) 0.1782(6) 0.117(5) Uani 1 1 d . U . . .
H14 H 1.094861 0.758590 0.167387 0.140 Uiso 1 1 calc R . . . .
C15 C 1.2344(10) 0.8106(10) 0.1493(7) 0.146(6) Uani 1 1 d . U . . .
H15A H 1.289288 0.802592 0.157483 0.219 Uiso 1 1 calc GR . . . .
H15B H 1.249283 0.872654 0.158484 0.219 Uiso 1 1 calc GR . . . .
H15C H 1.217892 0.795549 0.114205 0.219 Uiso 1 1 calc GR . . . .
C39 C 0.7625(12) 0.0175(9) 0.2538(8) 0.180(7) Uani 1 1 d . U . . .
H39A H 0.762812 0.007934 0.218404 0.271 Uiso 1 1 calc GR . . . .
H39B H 0.787773 -0.017322 0.269030 0.271 Uiso 1 1 calc GR . . . .
H39C H 0.801427 0.080692 0.265042 0.271 Uiso 1 1 calc GR . . . .
C40 C 0.4215(9) 0.0442(9) 0.2353(11) 0.238(13) Uani 1 1 d . U . . .
H40A H 0.454579 0.108960 0.235478 0.358 Uiso 1 1 calc GR . . . .
H40B H 0.362509 0.026820 0.251045 0.358 Uiso 1 1 calc GR . . . .
H40C H 0.407944 0.015985 0.201682 0.358 Uiso 1 1 calc GR . . . .
C38 C 0.6597(13) -0.0126(9) 0.2681(8) 0.160(7) Uani 1 1 d . U . . .
H38 H 0.622483 -0.076536 0.254799 0.192 Uiso 1 1 calc R . . . .
C41 C 0.4861(12) 0.0131(10) 0.2642(10) 0.202(10) Uani 1 1 d . U . . .
H41 H 0.500034 0.047990 0.296977 0.242 Uiso 1 1 calc R . . . .
C51 C 1.0470(13) 0.2497(11) 0.3219(9) 0.183(9) Uani 1 1 d . U . . .
H51A H 0.988192 0.223671 0.301304 0.275 Uiso 1 1 calc GR . . . .
H51B H 1.033241 0.251693 0.356121 0.275 Uiso 1 1 calc GR . . . .
H51C H 1.079015 0.213389 0.315945 0.275 Uiso 1 1 calc GR . . . .
C37 C 0.6469(17) -0.0078(12) 0.3254(8) 0.231(10) Uani 1 1 d . U . . .
H37A H 0.580441 -0.027797 0.330863 0.346 Uiso 1 1 calc R . . . .
H37B H 0.667922 -0.046277 0.340013 0.346 Uiso 1 1 calc R . . . .
H37C H 0.684371 0.053564 0.340375 0.346 Uiso 1 1 calc R . . . .
C50 C 1.1124(13) 0.3470(14) 0.3094(11) 0.188(10) Uani 1 1 d . U . . .
H50 H 1.170388 0.360977 0.329937 0.226 Uiso 1 1 calc R . . . .
C42 C 0.4399(14) -0.0959(10) 0.2766(8) 0.205(9) Uani 1 1 d . U . . .
H42A H 0.420264 -0.135449 0.246049 0.307 Uiso 1 1 calc GR . . . .
H42B H 0.385504 -0.110294 0.296003 0.307 Uiso 1 1 calc GR . . . .
H42C H 0.487788 -0.103855 0.294825 0.307 Uiso 1 1 calc GR . . . .
C28 C 0.7347(12) 0.6326(8) 0.3963(5) 0.127(6) Uani 1 1 d . U . . .
H28A H 0.680627 0.636950 0.382564 0.191 Uiso 1 1 calc GR . . . .
H28B H 0.765709 0.616580 0.369968 0.191 Uiso 1 1 calc GR . . . .
H28C H 0.779198 0.689882 0.413931 0.191 Uiso 1 1 calc GR . . . .
C31 C 0.6246(15) 0.3495(11) 0.4720(5) 0.158(7) Uani 1 1 d . U . . .
H31A H 0.662142 0.403414 0.494311 0.238 Uiso 1 1 calc GR . . . .
H31B H 0.666374 0.335028 0.452229 0.238 Uiso 1 1 calc GR . . . .
H31C H 0.588088 0.300111 0.490806 0.238 Uiso 1 1 calc GR . . . .
C29 C 0.7022(16) 0.5630(9) 0.4303(6) 0.172(9) Uani 1 1 d . U . . .
H29 H 0.759119 0.554813 0.435642 0.206 Uiso 1 1 calc R . . . .
C35 C 0.5151(11) 0.4553(11) 0.3585(6) 0.126(5) Uani 1 1 d . U . . .
H35 H 0.545736 0.485061 0.329621 0.151 Uiso 1 1 calc R . . . .
C36 C 0.4412(11) 0.3764(12) 0.3390(6) 0.146(7) Uani 1 1 d . U . . .
H36A H 0.464749 0.335674 0.326347 0.219 Uiso 1 1 calc GR . . . .
H36B H 0.407835 0.387276 0.312533 0.219 Uiso 1 1 calc GR . . . .
H36C H 0.398015 0.350026 0.364221 0.219 Uiso 1 1 calc GR . . . .
C34 C 0.4786(13) 0.5167(13) 0.3834(7) 0.157(7) Uani 1 1 d . U . . .
H34A H 0.441332 0.488814 0.410282 0.236 Uiso 1 1 calc GR . . . .
H34B H 0.439340 0.526600 0.359713 0.236 Uiso 1 1 calc GR . . . .
H34C H 0.532030 0.573793 0.395970 0.236 Uiso 1 1 calc GR . . . .

loop_
_atom_site_aniso_label
_atom_site_aniso_U_11
_atom_site_aniso_U_22
_atom_site_aniso_U_33
_atom_site_aniso_U_23
_atom_site_aniso_U_13
_atom_site_aniso_U_12
C1A 0.19(2) 0.13(2) 0.32(6) -0.13(3) -0.10(4) 0.103(16)
C2A 0.122(15) 0.109(16) 0.14(2) -0.060(16) -0.083(15) 0.091(14)
C4A 0.12(3) 0.17(4) 0.20(2) -0.08(2) -0.05(2) 0.05(3)
C5A 0.069(14) 0.077(15) 0.154(18) -0.009(11) -0.018(12) 0.029(12)
C7A 0.28(6) 0.18(3) 0.086(19) -0.053(19) -0.09(3) 0.14(4)
C8A 0.18(3) 0.083(15) 0.073(14) -0.009(11) -0.040(18) 0.041(17)
C1B 0.19(3) 0.10(2) 0.113(18) -0.047(16) 0.081(18) -0.01(2)
C2B 0.110(19) 0.082(16) 0.116(17) -0.038(14) 0.067(15) 0.010(13)
C4B 0.111(18) 0.061(11) 0.105(17) -0.029(10) -0.002(14) 0.037(11)
C5B 0.085(13) 0.053(9) 0.067(11) -0.018(8) 0.004(10) 0.028(9)
C7B 0.20(4) 0.14(2) 0.20(4) 0.06(2) -0.15(4) 0.00(3)
C8B 0.12(2) 0.083(15) 0.13(2) 0.038(14) -0.056(18) 0.012(14)
C6 0.139(14) 0.070(8) 0.173(14) -0.019(8) 0.045(11) -0.005(8)
C9 0.25(2) 0.102(10) 0.074(8) 0.006(7) -0.057(11) 0.075(12)
C3 0.158(14) 0.187(16) 0.27(2) -0.140(16) -0.063(15) 0.136(13)
C32 0.234(19) 0.152(14) 0.100(10) 0.058(10) 0.096(11) 0.103(14)
C33 0.176(16) 0.160(17) 0.142(14) 0.007(12) 0.095(12) 0.031(12)
C30 0.44(5) 0.28(3) 0.091(11) -0.056(12) 0.077(19) -0.04(3)
C49 0.40(5) 0.30(4) 0.56(5) 0.08(4) 0.31(4) 0.21(4)
Pd1 0.0489(3) 0.0344(2) 0.0421(3) 0.00464(19) 0.0067(2) 0.0192(2)
Pd2 0.0526(3) 0.0414(3) 0.0439(3) 0.0088(2) 0.0059(2) 0.0262(2)
Pd3 0.0588(3) 0.0376(3) 0.0451(3) 0.0027(2) 0.0029(3) 0.0250(2)
Ge6 0.0479(5) 0.0375(4) 0.0524(5) 0.0081(3) 0.0074(4) 0.0238(4)
Ge9 0.0472(5) 0.0387(4) 0.0539(5) 0.0100(3) 0.0069(4) 0.0209(4)
Ge12 0.0546(5) 0.0408(4) 0.0458(4) 0.0039(3) 0.0022(4) 0.0191(4)
Ge7 0.0507(5) 0.0416(4) 0.0500(5) 0.0012(3) 0.0034(4) 0.0231(4)
Ge5 0.0493(5) 0.0574(5) 0.0511(5) 0.0181(4) 0.0123(4) 0.0309(4)
Ge4 0.0611(6) 0.0544(5) 0.0435(4) 0.0018(4) 0.0023(4) 0.0358(4)
Ge13 0.0591(6) 0.0440(4) 0.0435(4) 0.0069(3) 0.0086(4) 0.0175(4)
Ge15 0.0635(6) 0.0493(5) 0.0513(5) 0.0135(4) 0.0012(4) 0.0290(4)
Ge10 0.0574(6) 0.0394(4) 0.0543(5) 0.0046(4) 0.0061(4) 0.0138(4)
Ge8 0.0641(6) 0.0616(5) 0.0477(5) 0.0041(4) 0.0072(4) 0.0421(5)
Ge11 0.0743(7) 0.0470(5) 0.0589(5) 0.0070(4) 0.0040(5) 0.0382(5)
Ge1 0.0600(6) 0.0576(5) 0.0508(5) 0.0113(4) 0.0040(4) 0.0360(5)
Ge3 0.0551(5) 0.0527(5) 0.0588(5) 0.0228(4) 0.0119(4) 0.0290(4)
Ge2 0.0650(6) 0.0764(6) 0.0455(5) 0.0166(4) 0.0130(5) 0.0435(5)
Ge14 0.0784(7) 0.0344(4) 0.0596(5) 0.0068(4) 0.0034(5) 0.0218(4)
Ge18 0.0746(7) 0.0564(5) 0.0483(5) 0.0148(4) 0.0023(5) 0.0251(5)
Ge16 0.0753(7) 0.0467(5) 0.0582(6) 0.0181(4) 0.0099(5) 0.0155(5)
Ge17 0.0920(8) 0.0492(5) 0.0658(6) 0.0192(4) 0.0006(6) 0.0344(5)
Si1 0.0747(17) 0.0700(15) 0.0566(13) -0.0108(11) -0.0090(12) 0.0441(13)
Si2 0.0521(13) 0.0896(18) 0.0660(15) 0.0292(13) 0.0148(12) 0.0340(13)
Si3 0.0475(11) 0.0390(10) 0.0748(14) 0.0033(9) 0.0034(11) 0.0234(9)
Si4 0.0816(18) 0.0676(15) 0.0532(13) 0.0047(11) 0.0201(13) 0.0262(13)
Si5 0.104(2) 0.0369(12) 0.097(2) 0.0028(12) -0.0098(18) 0.0201(13)
Si6 0.0743(18) 0.0884(19) 0.0793(18) 0.0256(15) -0.0005(15) 0.0446(16)
K1 0.0581(11) 0.0580(10) 0.0647(11) 0.0108(8) -0.0017(9) 0.0247(8)
K2 0.0543(10) 0.0560(10) 0.0609(10) 0.0012(8) 0.0038(8) 0.0260(8)
C10 0.108(11) 0.217(15) 0.119(11) 0.107(12) 0.054(9) 0.072(11)
C11 0.076(8) 0.141(10) 0.087(8) 0.030(7) 0.033(7) 0.047(7)
C12 0.157(15) 0.199(13) 0.086(9) -0.029(9) 0.020(10) 0.096(13)
C16 0.061(6) 0.158(12) 0.221(19) 0.039(13) -0.007(10) 0.061(7)
C17 0.072(6) 0.104(7) 0.127(10) 0.020(7) -0.006(7) 0.050(6)
C18 0.094(10) 0.109(8) 0.51(4) -0.017(17) -0.040(18) 0.070(8)
C19 0.092(8) 0.100(8) 0.085(7) 0.001(6) -0.020(6) 0.060(7)
C20 0.075(6) 0.058(5) 0.091(7) 0.010(5) -0.003(6) 0.042(5)
C21 0.143(12) 0.081(7) 0.126(10) 0.015(7) -0.012(9) 0.083(8)
C22 0.052(5) 0.065(6) 0.115(9) -0.013(6) 0.018(6) 0.021(4)
C23 0.053(5) 0.063(5) 0.084(6) -0.009(5) 0.009(5) 0.026(4)
C24 0.075(7) 0.077(7) 0.156(12) -0.016(7) 0.033(8) 0.045(6)
C25 0.074(7) 0.066(6) 0.086(7) -0.013(5) 0.004(6) 0.025(5)
C26 0.063(5) 0.043(4) 0.088(6) 0.001(4) 0.009(5) 0.028(4)
C27 0.066(6) 0.040(4) 0.100(7) 0.006(4) 0.006(5) 0.014(4)
C43 0.135(10) 0.108(11) 0.28(2) -0.099(14) 0.014(14) 0.051(9)
C44 0.117(9) 0.080(7) 0.122(10) -0.029(7) -0.035(8) 0.058(7)
C45 0.140(11) 0.094(9) 0.175(15) -0.062(10) -0.042(12) 0.055(7)
C46 0.075(8) 0.077(8) 0.32(3) 0.029(12) 0.022(12) 0.011(6)
C47 0.069(6) 0.101(8) 0.107(9) 0.033(7) 0.008(6) 0.025(6)
C48 0.062(8) 0.19(2) 0.36(3) 0.04(2) -0.017(13) 0.038(10)
C52 0.136(14) 0.160(14) 0.100(11) -0.006(10) -0.018(10) 0.031(11)
C53 0.098(9) 0.114(10) 0.141(12) 0.055(8) -0.013(9) 0.032(8)
C54 0.162(17) 0.187(18) 0.23(2) 0.076(15) -0.097(16) 0.063(14)
C55 0.106(11) 0.070(8) 0.217(19) 0.040(10) 0.029(12) 0.042(8)
C56 0.141(14) 0.065(8) 0.25(2) 0.016(11) 0.026(15) 0.063(9)
C57 0.114(13) 0.084(10) 0.20(2) -0.053(11) 0.034(14) 0.032(9)
C58 0.096(11) 0.142(16) 0.154(16) -0.086(13) 0.008(11) 0.019(11)
C59 0.140(15) 0.202(19) 0.046(6) 0.007(9) 0.001(8) 0.053(14)
C60 0.117(11) 0.188(17) 0.092(9) 0.078(11) 0.034(9) 0.085(12)
C61 0.091(9) 0.186(15) 0.124(11) 0.101(11) 0.027(8) 0.069(10)
C62 0.100(10) 0.177(15) 0.193(17) 0.119(14) 0.045(11) 0.087(11)
C63 0.126(12) 0.24(2) 0.214(19) 0.154(17) 0.096(13) 0.137(14)
C64 0.071(8) 0.147(13) 0.130(11) 0.060(10) 0.033(8) 0.056(8)
C65 0.079(8) 0.116(11) 0.182(15) 0.089(11) 0.026(9) 0.028(8)
C66 0.080(8) 0.129(11) 0.155(13) 0.096(10) 0.034(9) 0.044(8)
C67 0.103(11) 0.124(12) 0.182(16) 0.086(12) -0.030(11) 0.038(9)
C68 0.154(15) 0.139(13) 0.074(8) 0.037(8) -0.036(9) 0.041(11)
C69 0.122(11) 0.104(10) 0.082(8) -0.018(7) -0.013(8) 0.054(9)
C70 0.104(10) 0.062(7) 0.112(10) -0.023(7) -0.015(8) 0.010(6)
C71 0.103(10) 0.077(8) 0.150(13) 0.030(8) 0.017(9) 0.042(7)
C72 0.121(11) 0.084(8) 0.146(12) 0.061(9) 0.012(10) 0.045(8)
C73 0.157(16) 0.196(13) 0.069(8) 0.057(10) 0.018(9) 0.048(13)
C74 0.161(17) 0.206(13) 0.078(9) 0.011(10) 0.014(10) 0.058(12)
C75 0.151(15) 0.130(9) 0.128(10) -0.050(8) 0.031(12) 0.060(11)
C76 0.180(19) 0.093(10) 0.189(13) -0.021(10) 0.040(14) 0.054(11)
C77 0.25(3) 0.092(11) 0.200(15) 0.024(13) -0.048(16) 0.071(15)
C78 0.22(2) 0.078(10) 0.169(14) 0.054(12) -0.024(14) -0.001(11)
C79 0.108(10) 0.22(2) 0.113(11) 0.084(12) 0.029(9) 0.036(11)
C80 0.097(10) 0.23(2) 0.24(2) 0.133(19) 0.054(12) 0.038(12)
C81 0.102(10) 0.125(11) 0.168(14) -0.026(8) 0.000(9) 0.049(9)
C82 0.099(9) 0.091(8) 0.181(11) -0.038(7) 0.016(8) 0.065(8)
C83 0.218(19) 0.089(10) 0.212(16) 0.041(10) 0.004(13) 0.091(12)
C84 0.156(15) 0.26(2) 0.186(14) 0.152(17) 0.008(13) 0.113(16)
C85 0.099(9) 0.128(12) 0.164(14) 0.088(11) 0.021(9) -0.003(9)
C86 0.111(9) 0.074(8) 0.203(12) 0.085(9) 0.026(9) 0.015(7)
C87 0.073(7) 0.094(8) 0.153(9) 0.000(7) 0.002(6) 0.029(7)
C88 0.058(6) 0.107(7) 0.105(7) -0.047(5) 0.005(6) 0.008(6)
C89 0.126(12) 0.176(11) 0.060(7) 0.023(7) 0.009(7) 0.043(10)
C90 0.138(14) 0.170(11) 0.110(11) 0.075(9) -0.051(11) -0.031(11)
O1 0.099(6) 0.069(5) 0.188(10) -0.014(6) 0.030(7) 0.032(5)
N1 0.085(7) 0.071(6) 0.135(9) 0.041(6) 0.005(7) 0.030(5)
O2 0.100(6) 0.131(8) 0.079(5) -0.019(5) -0.003(5) 0.045(6)
N2 0.094(7) 0.127(9) 0.090(7) 0.062(6) 0.023(6) 0.057(7)
O3 0.071(5) 0.125(7) 0.115(6) 0.061(5) 0.020(5) 0.053(5)
N3 0.135(10) 0.146(11) 0.175(13) 0.102(11) 0.003(10) 0.061(9)
O4 0.069(5) 0.095(5) 0.119(6) 0.049(5) 0.023(4) 0.036(4)
N4 0.124(10) 0.145(11) 0.113(9) 0.060(9) 0.023(8) 0.016(8)
O5 0.087(5) 0.076(5) 0.080(5) 0.003(4) -0.021(4) 0.021(4)
O6 0.109(6) 0.057(4) 0.123(7) 0.019(4) -0.024(6) 0.021(4)
O7 0.081(5) 0.122(6) 0.080(5) -0.026(4) 0.001(4) 0.040(5)
O8 0.099(6) 0.079(5) 0.133(7) -0.012(5) -0.024(5) 0.052(5)
O9 0.095(7) 0.132(8) 0.140(9) -0.001(6) 0.023(6) 0.043(6)
O10 0.106(7) 0.091(6) 0.174(8) 0.011(5) 0.014(6) 0.060(5)
O11 0.076(5) 0.074(5) 0.138(7) 0.003(5) 0.004(5) 0.005(4)
O12 0.124(7) 0.106(5) 0.079(5) 0.008(4) -0.017(5) 0.028(5)
C13 0.093(10) 0.152(13) 0.199(12) -0.105(11) 0.078(10) -0.068(9)
C14 0.074(7) 0.071(7) 0.189(11) -0.002(8) 0.053(8) 0.022(6)
C15 0.093(10) 0.097(10) 0.238(17) 0.046(11) 0.063(11) 0.028(8)
C39 0.127(11) 0.061(8) 0.33(2) -0.025(11) -0.107(13) 0.039(8)
C40 0.049(7) 0.067(8) 0.56(4) -0.033(14) -0.004(14) 0.005(6)
C38 0.151(11) 0.055(7) 0.238(15) 0.007(10) -0.075(14) 0.024(8)
C41 0.097(11) 0.068(8) 0.39(3) -0.025(12) 0.022(14) 0.007(8)
C51 0.145(15) 0.117(11) 0.31(3) -0.008(14) -0.043(16) 0.090(11)
C37 0.26(2) 0.107(13) 0.221(16) 0.084(14) -0.093(14) -0.013(13)
C50 0.102(12) 0.130(11) 0.35(3) -0.006(17) 0.012(16) 0.079(10)
C42 0.166(17) 0.079(9) 0.25(2) -0.004(11) 0.027(16) -0.039(9)
C28 0.185(15) 0.066(7) 0.133(11) 0.006(6) 0.078(11) 0.059(9)
C31 0.30(2) 0.147(14) 0.075(8) 0.059(9) 0.086(11) 0.134(16)
C29 0.27(2) 0.076(8) 0.120(10) 0.002(7) 0.090(14) 0.037(11)
C35 0.122(11) 0.120(11) 0.133(12) -0.001(8) 0.053(9) 0.056(8)
C36 0.108(11) 0.181(14) 0.129(12) -0.040(11) 0.028(10) 0.060(9)
C34 0.149(16) 0.185(16) 0.167(16) -0.026(13) 0.004(13) 0.111(13)

loop_
_atom_type_symbol
_atom_type_description
_atom_type_scat_dispersion_real
_atom_type_scat_dispersion_imag
_atom_type_scat_source
C C 0.0181 0.0091 'International Tables Vol C Tables 4.2.6.8 and 6.1.1.4'
H H 0.0000 0.0000 'International Tables Vol C Tables 4.2.6.8 and 6.1.1.4'
N N 0.0311 0.0180 'International Tables Vol C Tables 4.2.6.8 and 6.1.1.4'
O O 0.0492 0.0322 'International Tables Vol C Tables 4.2.6.8 and 6.1.1.4'
Si Si 0.2541 0.3302 'International Tables Vol C Tables 4.2.6.8 and 6.1.1.4'
K K 0.3868 1.0657 'International Tables Vol C Tables 4.2.6.8 and 6.1.1.4'
Ge Ge -1.0885 0.8855 'International Tables Vol C Tables 4.2.6.8 and 6.1.1.4'
Pd Pd 0.1215 3.9337 'International Tables Vol C Tables 4.2.6.8 and 6.1.1.4'

loop_
_geom_angle_atom_site_label_1
_geom_angle_atom_site_label_2
_geom_angle_atom_site_label_3
_geom_angle
H1AA C1A H1AB 109.5
H1AA C1A H1AC 109.5
H1AB C1A H1AC 109.5
C2A C1A H1AA 109.5
C2A C1A H1AB 109.5
C2A C1A H1AC 109.5
C1A C2A H2A 100.0
C1A C2A Si1 116(2)
C3 C2A C1A 110(3)
C3 C2A H2A 100.0
C3 C2A Si1 126(3)
Si1 C2A H2A 100.0
H4AA C4A H4AB 109.5
H4AA C4A H4AC 109.5
H4AB C4A H4AC 109.5
C5A C4A H4AA 109.5
C5A C4A H4AB 109.5
C5A C4A H4AC 109.5
C4A C5A H5A 103.7
C4A C5A Si1 115(3)
C6 C5A C4A 109(3)
C6 C5A H5A 103.7
C6 C5A Si1 120.0(19)
Si1 C5A H5A 103.7
H7AA C7A H7AB 109.5
H7AA C7A H7AC 109.5
H7AB C7A H7AC 109.5
C8A C7A H7AA 109.5
C8A C7A H7AB 109.5
C8A C7A H7AC 109.5
C7A C8A H8A 107.2
C7A C8A Si1 108(2)
C9 C8A C7A 108(2)
C9 C8A H8A 107.2
C9 C8A Si1 119(3)
Si1 C8A H8A 107.2
H1BA C1B H1BB 109.5
H1BA C1B H1BC 109.5
H1BB C1B H1BC 109.5
C2B C1B H1BA 109.5
C2B C1B H1BB 109.5
C2B C1B H1BC 109.5
C1B C2B H2B 104.0
C1B C2B Si1 112(2)
C3 C2B C1B 111(2)
C3 C2B H2B 104.0
C3 C2B Si1 119(2)
Si1 C2B H2B 104.0
H4BA C4B H4BB 109.5
H4BA C4B H4BC 109.5
H4BB C4B H4BC 109.5
C5B C4B H4BA 109.5
C5B C4B H4BB 109.5
C5B C4B H4BC 109.5
C4B C5B H5B 102.8
C4B C5B Si1 120.1(15)
C6 C5B C4B 109.8(18)
C6 C5B H5B 102.8
C6 C5B Si1 115.8(13)
Si1 C5B H5B 102.8
H7BA C7B H7BB 109.5
H7BA C7B H7BC 109.5
H7BB C7B H7BC 109.5
C8B C7B H7BA 109.5
C8B C7B H7BB 109.5
C8B C7B H7BC 109.5
C7B C8B H8B 106.8
C7B C8B C9 110(2)
C7B C8B Si1 116(2)
C9 C8B H8B 106.8
C9 C8B Si1 110(2)
Si1 C8B H8B 106.8
C5A C6 H6AA 109.5
C5A C6 H6AB 109.5
C5A C6 H6AC 109.5
C5B C6 H6BD 109.5
C5B C6 H6BE 109.5
C5B C6 H6BF 109.5
H6AA C6 H6AB 109.5
H6AA C6 H6AC 109.5
H6AB C6 H6AC 109.5
H6BD C6 H6BE 109.5
H6BD C6 H6BF 109.5
H6BE C6 H6BF 109.5
C8A C9 H9AA 109.5
C8A C9 H9AB 109.5
C8A C9 H9AC 109.5
C8B C9 H9BD 109.5
C8B C9 H9BE 109.5
C8B C9 H9BF 109.5
H9AA C9 H9AB 109.5
H9AA C9 H9AC 109.5
H9AB C9 H9AC 109.5
H9BD C9 H9BE 109.5
H9BD C9 H9BF 109.5
H9BE C9 H9BF 109.5
C2A C3 H3AA 109.5
C2A C3 H3AB 109.5
C2A C3 H3AC 109.5
C2B C3 H3BD 109.5
C2B C3 H3BE 109.5
C2B C3 H3BF 109.5
H3AA C3 H3AB 109.5
H3AA C3 H3AC 109.5
H3AB C3 H3AC 109.5
H3BD C3 H3BE 109.5
H3BD C3 H3BF 109.5
H3BE C3 H3BF 109.5
C33 C32 H32 103.9
C33 C32 Si4 110.7(13)
Si4 C32 H32 103.9
C31 C32 H32 103.9
C31 C32 C33 113.7(14)
C31 C32 Si4 118.8(15)
C32 C33 H33A 109.5
C32 C33 H33B 109.5
C32 C33 H33C 109.5
H33A C33 H33B 109.5
H33A C33 H33C 109.5
H33B C33 H33C 109.5
H30A C30 H30B 109.5
H30A C30 H30C 109.5
H30B C30 H30C 109.5
C29 C30 H30A 109.5
C29 C30 H30B 109.5
C29 C30 H30C 109.5
H49A C49 H49B 109.5
H49A C49 H49C 109.5
H49B C49 H49C 109.5
C50 C49 H49A 109.5
C50 C49 H49B 109.5
C50 C49 H49C 109.5
Pd2 Pd1 Pd3 60.043(19)
Ge6 Pd1 Pd2 101.11(3)
Ge6 Pd1 Pd3 103.63(3)
Ge6 Pd1 Ge9 60.43(3)
Ge6 Pd1 Ge12 121.50(3)
Ge6 Pd1 Ge7 62.35(3)
Ge6 Pd1 Ge10 124.39(4)
Ge9 Pd1 Pd2 57.46(2)
Ge9 Pd1 Pd3 108.45(3)
Ge9 Pd1 Ge10 164.16(4)
Ge12 Pd1 Pd2 58.46(3)
Ge12 Pd1 Pd3 107.87(3)
Ge12 Pd1 Ge9 63.30(3)
Ge12 Pd1 Ge10 114.12(3)
Ge7 Pd1 Pd2 109.46(3)
Ge7 Pd1 Pd3 59.84(2)
Ge7 Pd1 Ge9 115.30(3)
Ge7 Pd1 Ge12 167.21(3)
Ge7 Pd1 Ge10 63.39(3)
Ge13 Pd1 Pd2 101.08(3)
Ge13 Pd1 Pd3 98.84(3)
Ge13 Pd1 Ge6 154.16(4)
Ge13 Pd1 Ge9 123.54(4)
Ge13 Pd1 Ge12 61.55(3)
Ge13 Pd1 Ge7 121.16(4)
Ge13 Pd1 Ge10 59.95(3)
Ge10 Pd1 Pd2 107.26(3)
Ge10 Pd1 Pd3 56.47(3)
Pd1 Pd2 Pd3 60.064(19)
Ge9 Pd2 Pd1 58.83(2)
Ge9 Pd2 Pd3 109.61(3)
Ge9 Pd2 Ge12 63.55(3)
Ge9 Pd2 Ge8 114.84(3)
Ge9 Pd2 Ge11 167.32(4)
Ge12 Pd2 Pd1 57.73(3)
Ge12 Pd2 Pd3 107.29(3)
Ge12 Pd2 Ge8 164.56(4)
Ge5 Pd2 Pd1 101.68(3)
Ge5 Pd2 Pd3 101.65(3)
Ge5 Pd2 Ge9 61.77(3)
Ge5 Pd2 Ge12 123.89(3)
Ge5 Pd2 Ge8 60.47(3)
Ge5 Pd2 Ge11 121.97(4)
Ge15 Pd2 Pd1 101.28(3)
Ge15 Pd2 Pd3 101.19(3)
Ge15 Pd2 Ge9 121.60(4)
Ge15 Pd2 Ge12 60.38(3)
Ge15 Pd2 Ge5 153.48(4)
Ge15 Pd2 Ge8 123.56(4)
Ge15 Pd2 Ge11 61.36(3)
Ge8 Pd2 Pd1 107.60(3)
Ge8 Pd2 Pd3 57.94(3)
Ge11 Pd2 Pd1 108.93(3)
Ge11 Pd2 Pd3 58.37(3)
Ge11 Pd2 Ge12 114.14(3)
Ge11 Pd2 Ge8 63.72(3)
Pd2 Pd3 Pd1 59.892(19)
Ge7 Pd3 Pd1 56.34(2)
Ge7 Pd3 Pd2 106.46(3)
Ge4 Pd3 Pd1 98.89(3)
Ge4 Pd3 Pd2 100.33(3)
Ge4 Pd3 Ge7 59.87(3)
Ge4 Pd3 Ge10 120.92(4)
Ge4 Pd3 Ge8 61.01(3)
Ge4 Pd3 Ge11 123.35(4)
Ge10 Pd3 Pd1 59.80(2)
Ge10 Pd3 Pd2 109.89(3)
Ge10 Pd3 Ge7 63.33(3)
Ge10 Pd3 Ge8 167.25(4)
Ge10 Pd3 Ge11 115.72(4)
Ge8 Pd3 Pd1 107.75(3)
Ge8 Pd3 Pd2 58.29(3)
Ge8 Pd3 Ge7 113.35(3)
Ge8 Pd3 Ge11 63.65(3)
Ge11 Pd3 Pd1 108.33(3)
Ge11 Pd3 Pd2 57.83(3)
Ge11 Pd3 Ge7 163.77(3)
Ge14 Pd3 Pd1 102.94(3)
Ge14 Pd3 Pd2 101.53(3)
Ge14 Pd3 Ge7 124.30(4)
Ge14 Pd3 Ge4 154.74(4)
Ge14 Pd3 Ge10 62.13(4)
Ge14 Pd3 Ge8 122.34(4)
Ge14 Pd3 Ge11 60.79(4)
Pd1 Ge6 Ge9 64.55(3)
Pd1 Ge6 Ge7 62.15(3)
Pd1 Ge6 Ge1 119.04(4)
Pd1 Ge6 Ge3 120.91(4)
Ge9 Ge6 Ge7 118.65(4)
Ge1 Ge6 Ge9 121.06(4)
Ge1 Ge6 Ge7 66.25(4)
Ge1 Ge6 Ge3 63.75(4)
Ge3 Ge6 Ge9 66.97(4)
Ge3 Ge6 Ge7 120.45(4)
Si3 Ge6 Pd1 125.93(7)
Si3 Ge6 Ge9 115.60(7)
Si3 Ge6 Ge7 119.17(7)
Si3 Ge6 Ge1 106.22(7)
Si3 Ge6 Ge3 104.27(7)
Pd1 Ge9 Ge12 57.76(3)
Pd1 Ge9 Ge3 104.01(4)
Pd2 Ge9 Pd1 63.71(2)
Pd2 Ge9 Ge12 58.70(3)
Pd2 Ge9 Ge3 104.34(4)
Ge6 Ge9 Pd1 55.01(3)
Ge6 Ge9 Pd2 101.83(4)
Ge6 Ge9 Ge12 110.96(4)
Ge6 Ge9 Ge5 93.13(4)
Ge6 Ge9 Ge3 56.37(3)
Ge12 Ge9 Ge3 158.42(4)
Ge5 Ge9 Pd1 100.71(4)
Ge5 Ge9 Pd2 55.34(3)
Ge5 Ge9 Ge12 112.90(4)
Ge5 Ge9 Ge3 55.58(3)
Pd1 Ge12 Pd2 63.81(3)
Pd1 Ge12 Ge9 58.94(3)
Pd1 Ge12 Ge18 105.29(4)
Pd2 Ge12 Ge9 57.76(3)
Pd2 Ge12 Ge18 105.13(4)
Ge9 Ge12 Ge18 159.79(4)
Ge13 Ge12 Pd1 55.13(3)
Ge13 Ge12 Pd2 100.44(4)
Ge13 Ge12 Ge9 113.01(4)
Ge13 Ge12 Ge18 56.10(4)
Ge15 Ge12 Pd1 102.13(4)
Ge15 Ge12 Pd2 55.32(3)
Ge15 Ge12 Ge9 111.19(4)
Ge15 Ge12 Ge13 92.92(4)
Ge15 Ge12 Ge18 56.85(4)
Pd1 Ge7 Pd3 63.83(3)
Pd1 Ge7 Ge6 55.50(3)
Pd1 Ge7 Ge10 60.09(3)
Pd1 Ge7 Ge1 104.51(4)
Pd3 Ge7 Ge10 56.68(3)
Pd3 Ge7 Ge1 104.63(4)
Ge6 Ge7 Pd3 101.70(4)
Ge6 Ge7 Ge10 114.48(4)
Ge6 Ge7 Ge1 55.92(3)
Ge4 Ge7 Pd1 100.84(4)
Ge4 Ge7 Pd3 54.93(3)
Ge4 Ge7 Ge6 92.86(4)
Ge4 Ge7 Ge10 109.79(4)
Ge4 Ge7 Ge1 56.24(3)
Ge10 Ge7 Ge1 158.91(5)
Pd2 Ge5 Ge9 62.89(3)
Pd2 Ge5 Ge8 64.14(3)
Pd2 Ge5 Ge3 120.43(4)
Pd2 Ge5 Ge2 120.66(5)
Ge8 Ge5 Ge9 118.93(4)
Ge3 Ge5 Ge9 66.79(4)
Ge3 Ge5 Ge8 121.57(5)
Ge3 Ge5 Ge2 64.07(4)
Ge2 Ge5 Ge9 120.89(4)
Ge2 Ge5 Ge8 66.65(4)
Si2 Ge5 Pd2 121.86(7)
Si2 Ge5 Ge9 115.80(8)
Si2 Ge5 Ge8 116.68(8)
Si2 Ge5 Ge3 107.28(8)
Si2 Ge5 Ge2 108.57(8)
Pd3 Ge4 Ge7 65.20(3)
Pd3 Ge4 Ge8 63.57(3)
Pd3 Ge4 Ge1 122.35(4)
Pd3 Ge4 Ge2 121.63(5)
Ge7 Ge4 Ge8 120.05(4)
Ge1 Ge4 Ge7 66.71(3)
Ge1 Ge4 Ge8 121.16(5)
Ge2 Ge4 Ge7 121.83(4)
Ge2 Ge4 Ge8 66.64(4)
Ge2 Ge4 Ge1 64.02(4)
Si1 Ge4 Pd3 119.41(8)
Si1 Ge4 Ge7 114.62(8)
Si1 Ge4 Ge8 116.37(7)
Si1 Ge4 Ge1 108.26(7)
Si1 Ge4 Ge2 108.65(8)
Pd1 Ge13 Ge12 63.31(3)
Pd1 Ge13 Ge10 65.44(3)
Pd1 Ge13 Ge18 121.08(5)
Pd1 Ge13 Ge16 123.11(4)
Ge10 Ge13 Ge12 120.27(4)
Ge18 Ge13 Ge12 66.05(4)
Ge18 Ge13 Ge10 122.68(5)
Ge16 Ge13 Ge12 121.42(5)
Ge16 Ge13 Ge10 67.38(4)
Ge16 Ge13 Ge18 64.54(4)
Si4 Ge13 Pd1 118.17(8)
Si4 Ge13 Ge12 117.04(8)
Si4 Ge13 Ge10 112.83(9)
Si4 Ge13 Ge18 110.31(8)
Si4 Ge13 Ge16 108.14(8)
Pd2 Ge15 Ge12 64.30(3)
Pd2 Ge15 Ge11 63.47(3)
Pd2 Ge15 Ge18 120.72(5)
Pd2 Ge15 Ge17 120.64(5)
Ge12 Ge15 Ge11 119.26(4)
Ge18 Ge15 Ge12 66.24(4)
Ge18 Ge15 Ge11 120.70(5)
Ge17 Ge15 Ge12 120.44(5)
Ge17 Ge15 Ge11 66.83(4)
Ge17 Ge15 Ge18 63.40(4)
Si6 Ge15 Pd2 122.65(8)
Si6 Ge15 Ge12 117.38(9)
Si6 Ge15 Ge11 115.72(9)
Si6 Ge15 Ge18 107.89(9)
Si6 Ge15 Ge17 106.77(8)
Pd1 Ge10 Ge7 56.52(3)
Pd1 Ge10 Ge16 103.91(4)
Pd3 Ge10 Pd1 63.73(3)
Pd3 Ge10 Ge7 59.99(3)
Pd3 Ge10 Ge16 104.21(4)
Ge7 Ge10 Ge16 158.10(5)
Ge13 Ge10 Pd1 54.61(3)
Ge13 Ge10 Pd3 100.35(4)
Ge13 Ge10 Ge7 109.40(4)
Ge13 Ge10 Ge14 91.94(4)
Ge13 Ge10 Ge16 55.72(3)
Ge14 Ge10 Pd1 101.24(4)
Ge14 Ge10 Pd3 55.64(3)
Ge14 Ge10 Ge7 114.68(4)
Ge14 Ge10 Ge16 55.48(4)
Pd2 Ge8 Ge11 57.89(3)
Pd2 Ge8 Ge2 104.61(4)
Pd3 Ge8 Pd2 63.77(3)
Pd3 Ge8 Ge11 58.38(3)
Pd3 Ge8 Ge2 105.19(4)
Ge5 Ge8 Pd2 55.40(3)
Ge5 Ge8 Pd3 102.31(4)
Ge5 Ge8 Ge4 92.73(4)
Ge5 Ge8 Ge11 111.49(4)
Ge5 Ge8 Ge2 56.39(3)
Ge4 Ge8 Pd2 100.38(4)
Ge4 Ge8 Pd3 55.43(3)
Ge4 Ge8 Ge11 112.75(5)
Ge4 Ge8 Ge2 55.83(3)
Ge11 Ge8 Ge2 159.16(4)
Pd2 Ge11 Pd3 63.81(3)
Pd2 Ge11 Ge8 58.39(3)
Pd2 Ge11 Ge17 104.03(4)
Pd3 Ge11 Ge8 57.98(3)
Pd3 Ge11 Ge17 103.65(4)
Ge15 Ge11 Pd2 55.17(3)
Ge15 Ge11 Pd3 100.77(4)
Ge15 Ge11 Ge8 112.34(4)
Ge15 Ge11 Ge17 55.65(3)
Ge8 Ge11 Ge17 157.97(5)
Ge14 Ge11 Pd2 101.95(4)
Ge14 Ge11 Pd3 55.24(3)
Ge14 Ge11 Ge15 93.17(4)
Ge14 Ge11 Ge8 111.52(5)
Ge14 Ge11 Ge17 55.86(4)
Ge6 Ge1 Ge7 57.83(3)
Ge6 Ge1 Ge4 94.77(4)
Ge6 Ge1 Ge3 58.40(3)
Ge6 Ge1 Ge2 102.47(4)
Ge4 Ge1 Ge7 57.05(3)
Ge4 Ge1 Ge3 101.65(4)
Ge4 Ge1 Ge2 57.77(4)
Ge3 Ge1 Ge7 108.82(4)
Ge2 Ge1 Ge7 108.19(4)
Ge2 Ge1 Ge3 60.15(4)
Ge6 Ge3 Ge9 56.66(3)
Ge6 Ge3 Ge1 57.85(3)
Ge6 Ge3 Ge2 101.84(4)
Ge5 Ge3 Ge6 94.79(4)
Ge5 Ge3 Ge9 57.63(3)
Ge5 Ge3 Ge1 101.75(4)
Ge5 Ge3 Ge2 58.14(4)
Ge1 Ge3 Ge9 107.33(4)
Ge1 Ge3 Ge2 59.86(4)
Ge2 Ge3 Ge9 108.21(4)
Ge5 Ge2 Ge8 56.97(3)
Ge5 Ge2 Ge1 101.60(4)
Ge5 Ge2 Ge3 57.79(3)
Ge4 Ge2 Ge5 94.32(4)
Ge4 Ge2 Ge8 57.53(3)
Ge4 Ge2 Ge1 58.21(3)
Ge4 Ge2 Ge3 101.86(4)
Ge1 Ge2 Ge8 108.52(4)
Ge1 Ge2 Ge3 60.00(4)
Ge3 Ge2 Ge8 107.95(4)
Pd3 Ge14 Ge10 62.23(3)
Pd3 Ge14 Ge11 63.98(3)
Pd3 Ge14 Ge16 119.55(4)
Pd3 Ge14 Ge17 120.27(5)
Ge11 Ge14 Ge10 118.55(4)
Ge16 Ge14 Ge10 66.86(4)
Ge16 Ge14 Ge11 121.53(5)
Ge16 Ge14 Ge17 63.93(5)
Ge17 Ge14 Ge10 120.81(5)
Ge17 Ge14 Ge11 66.92(4)
Si5 Ge14 Pd3 125.09(9)
Si5 Ge14 Ge10 116.37(10)
Si5 Ge14 Ge11 117.69(10)
Si5 Ge14 Ge16 105.23(10)
Si5 Ge14 Ge17 106.64(9)
Ge13 Ge18 Ge12 57.85(3)
Ge13 Ge18 Ge15 94.19(4)
Ge13 Ge18 Ge16 57.60(4)
Ge13 Ge18 Ge17 100.92(5)
Ge15 Ge18 Ge12 56.92(3)
Ge15 Ge18 Ge16 101.79(5)
Ge15 Ge18 Ge17 57.87(4)
Ge16 Ge18 Ge12 108.53(4)
Ge17 Ge18 Ge12 107.77(4)
Ge17 Ge18 Ge16 59.84(4)
Ge13 Ge16 Ge10 56.89(3)
Ge13 Ge16 Ge14 94.29(4)
Ge13 Ge16 Ge18 57.86(4)
Ge13 Ge16 Ge17 100.84(5)
Ge14 Ge16 Ge10 57.66(4)
Ge14 Ge16 Ge18 101.91(5)
Ge14 Ge16 Ge17 58.11(4)
Ge18 Ge16 Ge10 108.04(4)
Ge17 Ge16 Ge10 108.20(4)
Ge17 Ge16 Ge18 59.49(4)
Ge15 Ge17 Ge11 57.52(4)
Ge15 Ge17 Ge14 95.45(4)
Ge15 Ge17 Ge18 58.73(4)
Ge15 Ge17 Ge16 103.03(5)
Ge14 Ge17 Ge11 57.21(4)
Ge14 Ge17 Ge18 102.68(5)
Ge14 Ge17 Ge16 57.96(4)
Ge18 Ge17 Ge11 108.87(4)
Ge18 Ge17 Ge16 60.66(4)
Ge16 Ge17 Ge11 108.20(5)
C2A Si1 C8A 107.9(16)
C2A Si1 Ge4 105.2(7)
C5A Si1 C2A 118.7(15)
C5A Si1 C8A 111.0(16)
C5A Si1 Ge4 105.4(9)
C8A Si1 Ge4 107.9(8)
C2B Si1 C5B 111.8(11)
C2B Si1 C8B 113.6(17)
C2B Si1 Ge4 108.0(8)
C5B Si1 Ge4 106.2(5)
C8B Si1 C5B 107.2(12)
C8B Si1 Ge4 109.7(9)
C11 Si2 Ge5 112.3(4)
C17 Si2 Ge5 109.8(4)
C17 Si2 C11 107.4(6)
C14 Si2 Ge5 107.2(4)
C14 Si2 C11 109.4(7)
C14 Si2 C17 110.7(7)
C20 Si3 Ge6 106.7(3)
C23 Si3 Ge6 111.2(3)
C23 Si3 C20 114.3(5)
C26 Si3 Ge6 111.7(3)
C26 Si3 C20 107.3(4)
C26 Si3 C23 105.6(4)
C32 Si4 Ge13 108.5(5)
C32 Si4 C35 109.7(8)
C29 Si4 C32 110.1(8)
C29 Si4 Ge13 108.5(6)
C29 Si4 C35 114.0(9)
C35 Si4 Ge13 105.9(4)
C44 Si5 Ge14 108.0(4)
C44 Si5 C38 107.6(8)
C38 Si5 Ge14 111.7(4)
C41 Si5 Ge14 109.5(6)
C41 Si5 C44 111.8(10)
C41 Si5 C38 108.3(10)
C47 Si6 Ge15 109.9(4)
C47 Si6 C53 114.3(7)
C47 Si6 C50 107.4(9)
C53 Si6 Ge15 106.5(5)
C50 Si6 Ge15 109.1(7)
C50 Si6 C53 109.6(10)
O1 K1 N1 60.8(3)
O1 K1 O2 59.5(3)
O1 K1 N2 120.3(4)
O1 K1 O5 96.9(3)
O2 K1 N1 119.5(3)
O2 K1 N2 61.1(3)
N2 K1 N1 176.1(3)
O3 K1 O1 126.2(3)
O3 K1 N1 120.8(3)
O3 K1 O2 101.8(3)
O3 K1 N2 62.0(3)
O3 K1 O4 60.9(2)
O3 K1 O5 131.6(3)
O3 K1 O6 95.7(3)
O4 K1 O1 101.1(3)
O4 K1 N1 60.3(3)
O4 K1 O2 141.5(3)
O4 K1 N2 121.9(3)
O4 K1 O5 93.1(2)
O4 K1 O6 117.6(3)
O5 K1 N1 58.5(3)
O5 K1 O2 120.3(3)
O5 K1 N2 117.7(3)
O6 K1 O1 133.8(3)
O6 K1 N1 117.0(3)
O6 K1 O2 97.0(3)
O6 K1 N2 59.3(3)
O6 K1 O5 58.9(2)
N3 K2 C83 46.4(5)
N3 K2 N4 178.0(5)
N4 K2 C83 135.0(5)
O7 K2 C83 95.0(4)
O7 K2 N3 60.5(4)
O7 K2 N4 117.5(4)
O7 K2 O8 59.1(3)
O7 K2 O9 138.6(3)
O8 K2 C83 132.2(4)
O8 K2 N3 118.8(4)
O8 K2 N4 59.2(4)
O9 K2 C83 77.4(4)
O9 K2 N3 123.8(4)
O9 K2 N4 57.6(4)
O9 K2 O8 96.1(3)
O10 K2 C83 20.0(4)
O10 K2 N3 63.9(4)
O10 K2 N4 117.1(4)
O10 K2 O7 100.5(3)
O10 K2 O8 119.2(3)
O10 K2 O9 60.7(3)
O11 K2 C83 77.9(4)
O11 K2 N3 61.5(4)
O11 K2 N4 119.7(4)
O11 K2 O7 102.8(3)
O11 K2 O8 142.3(3)
O11 K2 O9 114.9(3)
O11 K2 O10 95.4(3)
O11 K2 O12 61.2(3)
O12 K2 C83 125.2(4)
O12 K2 N3 122.0(4)
O12 K2 N4 58.9(3)
O12 K2 O7 127.0(3)
O12 K2 O8 101.5(3)
O12 K2 O9 87.8(3)
O12 K2 O10 129.4(3)
H10A C10 H10B 109.5
H10A C10 H10C 109.5
H10B C10 H10C 109.5
C11 C10 H10A 109.5
C11 C10 H10B 109.5
C11 C10 H10C 109.5
Si2 C11 H11 106.4
C10 C11 Si2 114.2(11)
C10 C11 H11 106.4
C10 C11 C12 110.2(14)
C12 C11 Si2 112.6(9)
C12 C11 H11 106.4
C11 C12 H12A 109.5
C11 C12 H12B 109.5
C11 C12 H12C 109.5
H12A C12 H12B 109.5
H12A C12 H12C 109.5
H12B C12 H12C 109.5
H16A C16 H16B 109.5
H16A C16 H16C 109.5
H16B C16 H16C 109.5
C17 C16 H16A 109.5
C17 C16 H16B 109.5
C17 C16 H16C 109.5
Si2 C17 H17 106.7
C16 C17 Si2 112.9(10)
C16 C17 H17 106.7
C16 C17 C18 109.6(12)
C18 C17 Si2 113.6(10)
C18 C17 H17 106.7
C17 C18 H18A 109.5
C17 C18 H18B 109.5
C17 C18 H18C 109.5
H18A C18 H18B 109.5
H18A C18 H18C 109.5
H18B C18 H18C 109.5
H19A C19 H19B 109.5
H19A C19 H19C 109.5
H19B C19 H19C 109.5
C20 C19 H19A 109.5
C20 C19 H19B 109.5
C20 C19 H19C 109.5
Si3 C20 H20 106.3
C19 C20 Si3 113.6(7)
C19 C20 H20 106.3
C19 C20 C21 109.2(9)
C21 C20 Si3 114.6(8)
C21 C20 H20 106.3
C20 C21 H21A 109.5
C20 C21 H21B 109.5
C20 C21 H21C 109.5
H21A C21 H21B 109.5
H21A C21 H21C 109.5
H21B C21 H21C 109.5
H22A C22 H22B 109.5
H22A C22 H22C 109.5
H22B C22 H22C 109.5
C23 C22 H22A 109.5
C23 C22 H22B 109.5
C23 C22 H22C 109.5
Si3 C23 H23 106.6
C22 C23 Si3 116.2(7)
C22 C23 H23 106.6
C22 C23 C24 108.0(8)
C24 C23 Si3 112.1(7)
C24 C23 H23 106.6
C23 C24 H24A 109.5
C23 C24 H24B 109.5
C23 C24 H24C 109.5
H24A C24 H24B 109.5
H24A C24 H24C 109.5
H24B C24 H24C 109.5
H25A C25 H25B 109.5
H25A C25 H25C 109.5
H25B C25 H25C 109.5
C26 C25 H25A 109.5
C26 C25 H25B 109.5
C26 C25 H25C 109.5
Si3 C26 H26 106.2
C25 C26 Si3 113.5(6)
C25 C26 H26 106.2
C25 C26 C27 109.6(8)
C27 C26 Si3 114.5(6)
C27 C26 H26 106.2
C26 C27 H27A 109.5
C26 C27 H27B 109.5
C26 C27 H27C 109.5
H27A C27 H27B 109.5
H27A C27 H27C 109.5
H27B C27 H27C 109.5
H43A C43 H43B 109.5
H43A C43 H43C 109.5
H43B C43 H43C 109.5
C44 C43 H43A 109.5
C44 C43 H43B 109.5
C44 C43 H43C 109.5
Si5 C44 H44 107.7
C43 C44 Si5 108.2(10)
C43 C44 H44 107.7
C45 C44 Si5 116.0(12)
C45 C44 C43 109.3(11)
C45 C44 H44 107.7
C44 C45 H45A 109.5
C44 C45 H45B 109.5
C44 C45 H45C 109.5
H45A C45 H45B 109.5
H45A C45 H45C 109.5
H45B C45 H45C 109.5
H46A C46 H46B 109.5
H46A C46 H46C 109.5
H46B C46 H46C 109.5
C47 C46 H46A 109.5
C47 C46 H46B 109.5
C47 C46 H46C 109.5
Si6 C47 H47 106.0
C46 C47 Si6 114.5(9)
C46 C47 H47 106.0
C46 C47 C48 108.7(14)
C48 C47 Si6 114.9(11)
C48 C47 H47 106.0
C47 C48 H48A 109.5
C47 C48 H48B 109.5
C47 C48 H48C 109.5
H48A C48 H48B 109.5
H48A C48 H48C 109.5
H48B C48 H48C 109.5
H52A C52 H52B 109.5
H52A C52 H52C 109.5
H52B C52 H52C 109.5
C53 C52 H52A 109.5
C53 C52 H52B 109.5
C53 C52 H52C 109.5
Si6 C53 H53 106.9
C52 C53 Si6 111.3(11)
C52 C53 H53 106.9
C52 C53 C54 113.7(15)
C54 C53 Si6 110.7(13)
C54 C53 H53 106.9
C53 C54 H54A 109.5
C53 C54 H54B 109.5
C53 C54 H54C 109.5
H54A C54 H54B 109.5
H54A C54 H54C 109.5
H54B C54 H54C 109.5
H55A C55 H55B 107.4
C56 C55 H55A 108.4
C56 C55 H55B 108.4
C56 C55 N1 115.7(11)
N1 C55 H55A 108.4
N1 C55 H55B 108.4
C55 C56 H56A 109.8
C55 C56 H56B 109.8
H56A C56 H56B 108.2
O1 C56 C55 109.4(13)
O1 C56 H56A 109.8
O1 C56 H56B 109.8
H57A C57 H57B 108.3
C58 C57 H57A 109.9
C58 C57 H57B 109.9
O1 C57 H57A 109.9
O1 C57 H57B 109.9
O1 C57 C58 108.9(15)
C57 C58 H58A 109.1
C57 C58 H58B 109.1
H58A C58 H58B 107.8
O2 C58 C57 112.5(14)
O2 C58 H58A 109.1
O2 C58 H58B 109.1
H59A C59 H59B 108.4
C60 C59 H59A 110.1
C60 C59 H59B 110.1
O2 C59 H59A 110.1
O2 C59 H59B 110.1
O2 C59 C60 108.2(10)
C59 C60 H60A 108.5
C59 C60 H60B 108.5
H60A C60 H60B 107.5
N2 C60 C59 115.2(13)
N2 C60 H60A 108.5
N2 C60 H60B 108.5
H61A C61 H61B 107.7
C62 C61 H61A 108.8
C62 C61 H61B 108.8
N2 C61 H61A 108.8
N2 C61 H61B 108.8
N2 C61 C62 113.8(11)
C61 C62 H62A 109.9
C61 C62 H62B 109.9
H62A C62 H62B 108.3
O3 C62 C61 108.7(13)
O3 C62 H62A 109.9
O3 C62 H62B 109.9
H63A C63 H63B 108.0
C64 C63 H63A 109.4
C64 C63 H63B 109.4
O3 C63 H63A 109.4
O3 C63 H63B 109.4
O3 C63 C64 111.2(13)
C63 C64 H64A 109.4
C63 C64 H64B 109.4
H64A C64 H64B 108.0
O4 C64 C63 111.0(11)
O4 C64 H64A 109.4
O4 C64 H64B 109.4
H65A C65 H65B 107.9
C66 C65 H65A 109.2
C66 C65 H65B 109.2
O4 C65 H65A 109.2
O4 C65 H65B 109.2
O4 C65 C66 111.9(11)
C65 C66 H66A 108.3
C65 C66 H66B 108.3
H66A C66 H66B 107.4
N1 C66 C65 116.0(12)
N1 C66 H66A 108.3
N1 C66 H66B 108.3
H67A C67 H67B 108.0
C68 C67 H67A 109.3
C68 C67 H67B 109.3
N1 C67 H67A 109.3
N1 C67 H67B 109.3
N1 C67 C68 111.6(12)
C67 C68 H68A 110.0
C67 C68 H68B 110.0
H68A C68 H68B 108.4
O5 C68 C67 108.6(11)
O5 C68 H68A 110.0
O5 C68 H68B 110.0
H69A C69 H69B 108.0
C70 C69 H69A 109.3
C70 C69 H69B 109.3
O5 C69 H69A 109.3
O5 C69 H69B 109.3
O5 C69 C70 111.4(11)
C69 C70 H70A 108.8
C69 C70 H70B 108.8
H70A C70 H70B 107.7
O6 C70 C69 113.8(11)
O6 C70 H70A 108.8
O6 C70 H70B 108.8
H71A C71 H71B 108.2
C72 C71 H71A 109.8
C72 C71 H71B 109.8
O6 C71 H71A 109.8
O6 C71 H71B 109.8
O6 C71 C72 109.6(11)
C71 C72 H72A 109.0
C71 C72 H72B 109.0
C71 C72 N2 112.9(11)
H72A C72 H72B 107.8
N2 C72 H72A 109.0
N2 C72 H72B 109.0
H73A C73 H73B 108.1
C74 C73 H73A 109.6
C74 C73 H73B 109.6
C74 C73 N3 110.1(14)
N3 C73 H73A 109.6
N3 C73 H73B 109.6
C73 C74 H74A 110.0
C73 C74 H74B 110.0
H74A C74 H74B 108.4
O7 C74 C73 108.3(14)
O7 C74 H74A 110.0
O7 C74 H74B 110.0
H75A C75 H75B 107.5
C76 C75 H75A 108.4
C76 C75 H75B 108.4
C76 C75 O7 115.6(15)
O7 C75 H75A 108.4
O7 C75 H75B 108.4
C75 C76 H76A 108.3
C75 C76 H76B 108.3
C75 C76 O8 115.9(18)
H76A C76 H76B 107.4
O8 C76 H76A 108.3
O8 C76 H76B 108.3
H77A C77 H77B 108.4
C78 C77 H77A 110.0
C78 C77 H77B 110.0
O8 C77 H77A 110.0
O8 C77 H77B 110.0
O8 C77 C78 108.5(19)
C77 C78 H78A 109.2
C77 C78 H78B 109.2
H78A C78 H78B 107.9
N4 C78 C77 112.2(17)
N4 C78 H78A 109.2
N4 C78 H78B 109.2
H79A C79 H79B 108.2
C80 C79 H79A 109.8
C80 C79 H79B 109.8
N4 C79 H79A 109.8
N4 C79 H79B 109.8
N4 C79 C80 109.5(16)
C79 C80 H80A 111.2
C79 C80 H80B 111.2
H80A C80 H80B 109.2
O9 C80 C79 102.6(13)
O9 C80 H80A 111.2
O9 C80 H80B 111.2
H81A C81 H81B 107.9
C82 C81 H81A 109.2
C82 C81 H81B 109.2
O9 C81 H81A 109.2
O9 C81 H81B 109.2
O9 C81 C82 111.9(14)
C81 C82 H82A 110.1
C81 C82 H82B 110.1
H82A C82 H82B 108.4
O10 C82 C81 108.2(10)
O10 C82 H82A 110.1
O10 C82 H82B 110.1
K2 C83 H83A 84.4
K2 C83 H83B 155.9
H83A C83 H83B 108.2
C84 C83 K2 83.6(9)
C84 C83 H83A 109.8
C84 C83 H83B 109.8
O10 C83 K2 46.1(8)
O10 C83 H83A 109.8
O10 C83 H83B 109.8
O10 C83 C84 109.4(15)
C83 C84 H84A 109.4
C83 C84 H84B 109.4
C83 C84 N3 111.1(15)
H84A C84 H84B 108.0
N3 C84 H84A 109.4
N3 C84 H84B 109.4
H85A C85 H85B 108.5
C86 C85 H85A 110.3
C86 C85 H85B 110.3
N3 C85 H85A 110.3
N3 C85 H85B 110.3
N3 C85 C86 107.3(14)
C85 C86 H86A 111.0
C85 C86 H86B 111.0
H86A C86 H86B 109.0
O11 C86 C85 103.9(11)
O11 C86 H86A 111.0
O11 C86 H86B 111.0
H87A C87 H87B 107.8
C88 C87 H87A 109.0
C88 C87 H87B 109.0
O11 C87 H87A 109.0
O11 C87 H87B 109.0
O11 C87 C88 112.9(11)
C87 C88 H88A 109.5
C87 C88 H88B 109.5
H88A C88 H88B 108.1
O12 C88 C87 110.6(10)
O12 C88 H88A 109.5
O12 C88 H88B 109.5
H89A C89 H89B 108.4
C90 C89 H89A 110.1
C90 C89 H89B 110.1
O12 C89 H89A 110.1
O12 C89 H89B 110.1
O12 C89 C90 108.1(11)
C89 C90 H90A 106.9
C89 C90 H90B 106.9
C89 C90 N4 121.6(19)
H90A C90 H90B 106.7
N4 C90 H90A 106.9
N4 C90 H90B 106.9
C56 O1 K1 118.4(9)
C56 O1 C57 112.1(13)
C57 O1 K1 117.7(9)
C55 N1 K1 105.4(8)
C66 N1 K1 108.3(7)
C66 N1 C55 110.1(11)
C67 N1 K1 110.5(7)
C67 N1 C55 108.1(12)
C67 N1 C66 114.1(13)
C58 O2 K1 112.7(10)
C58 O2 C59 113.5(13)
C59 O2 K1 112.4(8)
C60 N2 K1 109.2(8)
C60 N2 C61 110.5(11)
C60 N2 C72 110.6(12)
C61 N2 K1 107.0(7)
C61 N2 C72 109.9(12)
C72 N2 K1 109.5(7)
C62 O3 K1 116.3(7)
C63 O3 K1 113.2(7)
C63 O3 C62 111.6(11)
C73 N3 K2 109.1(9)
C73 N3 C84 118.3(15)
C84 N3 K2 104.1(8)
C85 N3 K2 111.9(10)
C85 N3 C73 110.2(15)
C85 N3 C84 103.1(15)
C64 O4 K1 114.4(6)
C65 O4 K1 117.4(8)
C65 O4 C64 114.0(10)
C78 N4 K2 108.2(10)
C79 N4 K2 111.9(12)
C79 N4 C78 108.7(16)
C79 N4 C90 104.6(15)
C90 N4 K2 105.1(8)
C90 N4 C78 118.4(18)
C68 O5 K1 118.8(7)
C69 O5 K1 111.0(7)
C69 O5 C68 112.3(11)
C70 O6 K1 116.7(6)
C71 O6 K1 119.8(8)
C71 O6 C70 114.7(10)
C74 O7 K2 118.8(10)
C74 O7 C75 115.3(12)
C75 O7 K2 114.9(8)
C76 O8 K2 113.1(9)
C76 O8 C77 113.2(15)
C77 O8 K2 117.7(10)
C80 O9 K2 117.5(11)
C81 O9 K2 115.7(11)
C81 O9 C80 110.4(13)
C82 O10 K2 109.7(8)
C83 O10 K2 113.9(11)
C83 O10 C82 106.6(12)
C86 O11 K2 113.5(7)
C87 O11 K2 115.3(8)
C87 O11 C86 112.6(10)
C88 O12 K2 112.6(8)
C89 O12 K2 126.6(9)
C89 O12 C88 113.3(11)
H13A C13 H13B 109.5
H13A C13 H13C 109.5
H13B C13 H13C 109.5
C14 C13 H13A 109.5
C14 C13 H13B 109.5
C14 C13 H13C 109.5
Si2 C14 H14 103.9
C13 C14 Si2 116.9(13)
C13 C14 H14 103.9
C13 C14 C15 116.7(13)
C15 C14 Si2 109.5(9)
C15 C14 H14 103.9
C14 C15 H15A 109.5
C14 C15 H15B 109.5
C14 C15 H15C 109.5
H15A C15 H15B 109.5
H15A C15 H15C 109.5
H15B C15 H15C 109.5
H39A C39 H39B 109.5
H39A C39 H39C 109.5
H39B C39 H39C 109.5
C38 C39 H39A 109.5
C38 C39 H39B 109.5
C38 C39 H39C 109.5
H40A C40 H40B 109.5
H40A C40 H40C 109.5
H40B C40 H40C 109.5
C41 C40 H40A 109.5
C41 C40 H40B 109.5
C41 C40 H40C 109.5
Si5 C38 H38 106.4
C39 C38 Si5 115.4(12)
C39 C38 H38 106.4
C39 C38 C37 115.2(16)
C37 C38 Si5 106.4(15)
C37 C38 H38 106.4
Si5 C41 H41 104.0
C40 C41 Si5 111.3(17)
C40 C41 H41 104.0
C40 C41 C42 119.6(14)
C42 C41 Si5 111.9(13)
C42 C41 H41 104.0
H51A C51 H51B 109.5
H51A C51 H51C 109.5
H51B C51 H51C 109.5
C50 C51 H51A 109.5
C50 C51 H51B 109.5
C50 C51 H51C 109.5
C38 C37 H37A 109.5
C38 C37 H37B 109.5
C38 C37 H37C 109.5
H37A C37 H37B 109.5
H37A C37 H37C 109.5
H37B C37 H37C 109.5
C49 C50 Si6 125(3)
C49 C50 C51 114(3)
C49 C50 H50 99.6
Si6 C50 H50 99.6
C51 C50 Si6 111.9(15)
C51 C50 H50 99.6
C41 C42 H42A 109.5
C41 C42 H42B 109.5
C41 C42 H42C 109.5
H42A C42 H42B 109.5
H42A C42 H42C 109.5
H42B C42 H42C 109.5
H28A C28 H28B 109.5
H28A C28 H28C 109.5
H28B C28 H28C 109.5
C29 C28 H28A 109.5
C29 C28 H28B 109.5
C29 C28 H28C 109.5
C32 C31 H31A 109.5
C32 C31 H31B 109.5
C32 C31 H31C 109.5
H31A C31 H31B 109.5
H31A C31 H31C 109.5
H31B C31 H31C 109.5
C30 C29 Si4 117.2(16)
C30 C29 C28 120.2(19)
C30 C29 H29 102.0
Si4 C29 H29 102.0
C28 C29 Si4 109.9(12)
C28 C29 H29 102.0
Si4 C35 H35 104.3
C36 C35 Si4 118.5(14)
C36 C35 H35 104.3
C36 C35 C34 110.2(15)
C34 C35 Si4 113.7(12)
C34 C35 H35 104.3
C35 C36 H36A 109.5
C35 C36 H36B 109.5
C35 C36 H36C 109.5
H36A C36 H36B 109.5
H36A C36 H36C 109.5
H36B C36 H36C 109.5
C35 C34 H34A 109.5
C35 C34 H34B 109.5
C35 C34 H34C 109.5
H34A C34 H34B 109.5
H34A C34 H34C 109.5
H34B C34 H34C 109.5

loop_
_geom_bond_atom_site_label_1
_geom_bond_atom_site_label_2
_geom_bond_distance
C1A H1AA 0.9800
C1A H1AB 0.9800
C1A H1AC 0.9800
C1A C2A 1.45(4)
C2A H2A 1.0000
C2A C3 1.28(4)
C2A Si1 1.88(2)
C4A H4AA 0.9800
C4A H4AB 0.9800
C4A H4AC 0.9800
C4A C5A 1.58(4)
C5A H5A 1.0000
C5A C6 1.49(3)
C5A Si1 1.78(3)
C7A H7AA 0.9800
C7A H7AB 0.9800
C7A H7AC 0.9800
C7A C8A 1.57(3)
C8A H8A 1.0000
C8A C9 1.30(3)
C8A Si1 2.00(3)
C1B H1BA 0.9800
C1B H1BB 0.9800
C1B H1BC 0.9800
C1B C2B 1.57(4)
C2B H2B 1.0000
C2B C3 1.38(4)
C2B Si1 1.89(2)
C4B H4BA 0.9800
C4B H4BB 0.9800
C4B H4BC 0.9800
C4B C5B 1.53(2)
C5B H5B 1.0000
C5B C6 1.40(2)
C5B Si1 1.93(2)
C7B H7BA 0.9800
C7B H7BB 0.9800
C7B H7BC 0.9800
C7B C8B 1.53(4)
C8B H8B 1.0000
C8B C9 1.57(3)
C8B Si1 1.91(3)
C6 H6AA 0.9800
C6 H6AB 0.9800
C6 H6AC 0.9800
C6 H6BD 0.9800
C6 H6BE 0.9800
C6 H6BF 0.9800
C9 H9AA 0.9800
C9 H9AB 0.9800
C9 H9AC 0.9800
C9 H9BD 0.9800
C9 H9BE 0.9800
C9 H9BF 0.9800
C3 H3AA 0.9800
C3 H3AB 0.9800
C3 H3AC 0.9800
C3 H3BD 0.9800
C3 H3BE 0.9800
C3 H3BF 0.9800
C32 H32 1.0000
C32 C33 1.57(2)
C32 Si4 1.935(14)
C32 C31 1.40(2)
C33 H33A 0.9800
C33 H33B 0.9800
C33 H33C 0.9800
C30 H30A 0.9800
C30 H30B 0.9800
C30 H30C 0.9800
C30 C29 1.32(2)
C49 H49A 0.9800
C49 H49B 0.9800
C49 H49C 0.9800
C49 C50 1.25(4)
Pd1 Pd2 2.8388(8)
Pd1 Pd3 2.8437(7)
Pd1 Ge6 2.4579(9)
Pd1 Ge9 2.7091(10)
Pd1 Ge12 2.6751(11)
Pd1 Ge7 2.6372(10)
Pd1 Ge13 2.4566(10)
Pd1 Ge10 2.7407(10)
Pd2 Pd3 2.8431(8)
Pd2 Ge9 2.6692(9)
Pd2 Ge12 2.6964(10)
Pd2 Ge5 2.4664(10)
Pd2 Ge15 2.4607(10)
Pd2 Ge8 2.6964(10)
Pd2 Ge11 2.6820(10)
Pd3 Ge7 2.7395(10)
Pd3 Ge4 2.4699(10)
Pd3 Ge10 2.6436(11)
Pd3 Ge8 2.6861(11)
Pd3 Ge11 2.6978(12)
Pd3 Ge14 2.4663(10)
Ge6 Ge9 2.6094(13)
Ge6 Ge7 2.6420(12)
Ge6 Ge1 2.5850(13)
Ge6 Ge3 2.6007(12)
Ge6 Si3 2.416(2)
Ge9 Ge12 2.8254(12)
Ge9 Ge5 2.6418(13)
Ge9 Ge3 2.8745(13)
Ge12 Ge13 2.6326(13)
Ge12 Ge15 2.6013(13)
Ge12 Ge18 2.8415(13)
Ge7 Ge4 2.6099(12)
Ge7 Ge10 2.8271(13)
Ge7 Ge1 2.8568(13)
Ge5 Ge8 2.6072(13)
Ge5 Ge3 2.5802(12)
Ge5 Ge2 2.5900(14)
Ge5 Si2 2.411(3)
Ge4 Ge8 2.6237(13)
Ge4 Ge1 2.5856(12)
Ge4 Ge2 2.5731(14)
Ge4 Si1 2.400(3)
Ge13 Ge10 2.6085(13)
Ge13 Ge18 2.5806(15)
Ge13 Ge16 2.5732(13)
Ge13 Si4 2.388(3)
Ge15 Ge11 2.6310(14)
Ge15 Ge18 2.5992(14)
Ge15 Ge17 2.5752(14)
Ge15 Si6 2.410(3)
Ge10 Ge14 2.6410(15)
Ge10 Ge16 2.8745(14)
Ge8 Ge11 2.8390(13)
Ge8 Ge2 2.8551(13)
Ge11 Ge14 2.6203(16)
Ge11 Ge17 2.8675(14)
Ge1 Ge3 2.7384(14)
Ge1 Ge2 2.7346(14)
Ge3 Ge2 2.7425(14)
Ge14 Ge16 2.5756(15)
Ge14 Ge17 2.5799(16)
Ge14 Si5 2.412(3)
Ge18 Ge16 2.7515(15)
Ge18 Ge17 2.7193(15)
Ge16 Ge17 2.7291(18)
Si2 C11 1.950(12)
Si2 C17 1.882(11)
Si2 C14 1.841(12)
Si3 C20 1.916(10)
Si3 C23 1.898(9)
Si3 C26 1.887(9)
Si4 C29 1.896(16)
Si4 C35 1.942(18)
Si5 C44 1.870(14)
Si5 C38 1.978(17)
Si5 C41 1.751(19)
Si6 C47 1.897(12)
Si6 C53 1.952(16)
Si6 C50 1.898(19)
K1 O1 2.831(9)
K1 N1 3.028(9)
K1 O2 2.876(9)
K1 N2 2.988(9)
K1 O3 2.793(7)
K1 O4 2.803(7)
K1 O5 2.866(7)
K1 O6 2.803(8)
K2 C83 3.525(16)
K2 N3 2.939(11)
K2 N4 3.048(12)
K2 O7 2.798(8)
K2 O8 2.865(8)
K2 O9 2.812(10)
K2 O10 2.779(9)
K2 O11 2.749(8)
K2 O12 2.774(8)
C10 H10A 0.9800
C10 H10B 0.9800
C10 H10C 0.9800
C10 C11 1.384(18)
C11 H11 1.0000
C11 C12 1.60(2)
C12 H12A 0.9800
C12 H12B 0.9800
C12 H12C 0.9800
C16 H16A 0.9800
C16 H16B 0.9800
C16 H16C 0.9800
C16 C17 1.528(17)
C17 H17 1.0000
C17 C18 1.547(19)
C18 H18A 0.9800
C18 H18B 0.9800
C18 H18C 0.9800
C19 H19A 0.9800
C19 H19B 0.9800
C19 H19C 0.9800
C19 C20 1.518(14)
C20 H20 1.0000
C20 C21 1.538(12)
C21 H21A 0.9800
C21 H21B 0.9800
C21 H21C 0.9800
C22 H22A 0.9800
C22 H22B 0.9800
C22 H22C 0.9800
C22 C23 1.533(12)
C23 H23 1.0000
C23 C24 1.543(13)
C24 H24A 0.9800
C24 H24B 0.9800
C24 H24C 0.9800
C25 H25A 0.9800
C25 H25B 0.9800
C25 H25C 0.9800
C25 C26 1.513(14)
C26 H26 1.0000
C26 C27 1.540(13)
C27 H27A 0.9800
C27 H27B 0.9800
C27 H27C 0.9800
C43 H43A 0.9800
C43 H43B 0.9800
C43 H43C 0.9800
C43 C44 1.59(2)
C44 H44 1.0000
C44 C45 1.524(16)
C45 H45A 0.9800
C45 H45B 0.9800
C45 H45C 0.9800
C46 H46A 0.9800
C46 H46B 0.9800
C46 H46C 0.9800
C46 C47 1.527(19)
C47 H47 1.0000
C47 C48 1.540(18)
C48 H48A 0.9800
C48 H48B 0.9800
C48 H48C 0.9800
C52 H52A 0.9800
C52 H52B 0.9800
C52 H52C 0.9800
C52 C53 1.46(2)
C53 H53 1.0000
C53 C54 1.57(2)
C54 H54A 0.9800
C54 H54B 0.9800
C54 H54C 0.9800
C55 H55A 0.9900
C55 H55B 0.9900
C55 C56 1.48(2)
C55 N1 1.499(18)
C56 H56A 0.9900
C56 H56B 0.9900
C56 O1 1.396(19)
C57 H57A 0.9900
C57 H57B 0.9900
C57 C58 1.49(2)
C57 O1 1.420(19)
C58 H58A 0.9900
C58 H58B 0.9900
C58 O2 1.404(18)
C59 H59A 0.9900
C59 H59B 0.9900
C59 C60 1.53(2)
C59 O2 1.428(18)
C60 H60A 0.9900
C60 H60B 0.9900
C60 N2 1.420(16)
C61 H61A 0.9900
C61 H61B 0.9900
C61 C62 1.514(18)
C61 N2 1.483(15)
C62 H62A 0.9900
C62 H62B 0.9900
C62 O3 1.438(15)
C63 H63A 0.9900
C63 H63B 0.9900
C63 C64 1.469(18)
C63 O3 1.402(15)
C64 H64A 0.9900
C64 H64B 0.9900
C64 O4 1.407(13)
C65 H65A 0.9900
C65 H65B 0.9900
C65 C66 1.474(17)
C65 O4 1.378(13)
C66 H66A 0.9900
C66 H66B 0.9900
C66 N1 1.459(15)
C67 H67A 0.9900
C67 H67B 0.9900
C67 C68 1.54(2)
C67 N1 1.398(16)
C68 H68A 0.9900
C68 H68B 0.9900
C68 O5 1.404(14)
C69 H69A 0.9900
C69 H69B 0.9900
C69 C70 1.400(17)
C69 O5 1.383(14)
C70 H70A 0.9900
C70 H70B 0.9900
C70 O6 1.388(14)
C71 H71A 0.9900
C71 H71B 0.9900
C71 C72 1.456(18)
C71 O6 1.375(14)
C72 H72A 0.9900
C72 H72B 0.9900
C72 N2 1.517(17)
C73 H73A 0.9900
C73 H73B 0.9900
C73 C74 1.51(2)
C73 N3 1.52(2)
C74 H74A 0.9900
C74 H74B 0.9900
C74 O7 1.383(19)
C75 H75A 0.9900
C75 H75B 0.9900
C75 C76 1.31(2)
C75 O7 1.440(18)
C76 H76A 0.9900
C76 H76B 0.9900
C76 O8 1.37(2)
C77 H77A 0.9900
C77 H77B 0.9900
C77 C78 1.50(3)
C77 O8 1.41(2)
C78 H78A 0.9900
C78 H78B 0.9900
C78 N4 1.47(2)
C79 H79A 0.9900
C79 H79B 0.9900
C79 C80 1.57(2)
C79 N4 1.36(2)
C80 H80A 0.9900
C80 H80B 0.9900
C80 O9 1.47(2)
C81 H81A 0.9900
C81 H81B 0.9900
C81 C82 1.48(2)
C81 O9 1.320(18)
C82 H82A 0.9900
C82 H82B 0.9900
C82 O10 1.465(16)
C83 H83A 0.9900
C83 H83B 0.9900
C83 C84 1.54(3)
C83 O10 1.317(16)
C84 H84A 0.9900
C84 H84B 0.9900
C84 N3 1.62(2)
C85 H85A 0.9900
C85 H85B 0.9900
C85 C86 1.60(2)
C85 N3 1.44(2)
C86 H86A 0.9900
C86 H86B 0.9900
C86 O11 1.501(16)
C87 H87A 0.9900
C87 H87B 0.9900
C87 C88 1.454(18)
C87 O11 1.368(15)
C88 H88A 0.9900
C88 H88B 0.9900
C88 O12 1.409(14)
C89 H89A 0.9900
C89 H89B 0.9900
C89 C90 1.44(2)
C89 O12 1.388(15)
C90 H90A 0.9900
C90 H90B 0.9900
C90 N4 1.454(19)
C13 H13A 0.9800
C13 H13B 0.9800
C13 H13C 0.9800
C13 C14 1.40(2)
C14 H14 1.0000
C14 C15 1.610(17)
C15 H15A 0.9800
C15 H15B 0.9800
C15 H15C 0.9800
C39 H39A 0.9800
C39 H39B 0.9800
C39 H39C 0.9800
C39 C38 1.56(3)
C40 H40A 0.9800
C40 H40B 0.9800
C40 H40C 0.9800
C40 C41 1.60(3)
C38 H38 1.0000
C38 C37 1.61(3)
C41 H41 1.0000
C41 C42 1.73(2)
C51 H51A 0.9800
C51 H51B 0.9800
C51 H51C 0.9800
C51 C50 1.58(3)
C37 H37A 0.9800
C37 H37B 0.9800
C37 H37C 0.9800
C50 H50 1.0000
C42 H42A 0.9800
C42 H42B 0.9800
C42 H42C 0.9800
C28 H28A 0.9800
C28 H28B 0.9800
C28 H28C 0.9800
C28 C29 1.490(19)
C31 H31A 0.9800
C31 H31B 0.9800
C31 H31C 0.9800
C29 H29 1.0000
C35 H35 1.0000
C35 C36 1.37(2)
C35 C34 1.543(19)
C36 H36A 0.9800
C36 H36B 0.9800
C36 H36C 0.9800
C34 H34A 0.9800
C34 H34B 0.9800
C34 H34C 0.9800

loop_
_geom_torsion_atom_site_label_1
_geom_torsion_atom_site_label_2
_geom_torsion_atom_site_label_3
_geom_torsion_atom_site_label_4
_geom_torsion
C1A C2A Si1 C5A 33(4)
C1A C2A Si1 C8A -94(4)
C1A C2A Si1 Ge4 151(3)
C4A C5A Si1 C2A -82(3)
C4A C5A Si1 C8A 44(3)
C4A C5A Si1 Ge4 161(2)
C1B C2B Si1 C5B 80(3)
C1B C2B Si1 C8B -42(3)
C1B C2B Si1 Ge4 -164(2)
C6 C5A Si1 C2A 51(2)
C6 C5A Si1 C8A 176.9(17)
C6 C5A Si1 Ge4 -66.5(19)
C3 C2A Si1 C5A 177(3)
C3 C2A Si1 C8A 49(3)
C3 C2A Si1 Ge4 -66(3)
C3 C2B Si1 C5B -53(2)
C3 C2B Si1 C8B -174.6(18)
C3 C2B Si1 Ge4 63(2)
C32 Si4 C29 C30 -32(3)
C32 Si4 C29 C28 -174.0(13)
Ge6 Si3 C23 C22 -53.6(9)
Ge6 Si3 C23 C24 -178.6(7)
Ge6 Si3 C26 C25 -69.3(7)
Ge6 Si3 C26 C27 57.6(7)
Ge5 Si2 C17 C16 178.9(10)
Ge5 Si2 C17 C18 53.2(14)
Ge5 Si2 C14 C13 69.8(13)
Ge5 Si2 C14 C15 -154.6(10)
Ge13 Si4 C29 C30 -151(3)
Ge13 Si4 C29 C28 67.4(15)
Ge15 Si6 C47 C46 52.6(13)
Ge15 Si6 C47 C48 179.5(13)
Ge15 Si6 C50 C49 82(3)
Ge15 Si6 C50 C51 -64.4(18)
Ge14 Si5 C44 C43 71.2(10)
Ge14 Si5 C44 C45 -165.6(9)
Ge14 Si5 C41 C40 70.4(15)
Ge14 Si5 C41 C42 -152.9(13)
K2 C83 C84 N3 -32.8(13)
K2 C83 O10 C82 121.1(13)
C11 Si2 C17 C16 56.5(13)
C11 Si2 C17 C18 -69.2(14)
C11 Si2 C14 C13 -168.1(11)
C11 Si2 C14 C15 -32.5(14)
C17 Si2 C14 C13 -49.9(13)
C17 Si2 C14 C15 85.7(13)
C20 Si3 C23 C22 67.3(9)
C20 Si3 C23 C24 -57.6(9)
C20 Si3 C26 C25 174.1(7)
C20 Si3 C26 C27 -59.0(8)
C23 Si3 C26 C25 51.8(8)
C23 Si3 C26 C27 178.7(7)
C26 Si3 C23 C22 -175.0(8)
C26 Si3 C23 C24 60.1(9)
C44 Si5 C41 C40 -49.2(14)
C44 Si5 C41 C42 87.6(17)
C47 Si6 C50 C49 -37(4)
C47 Si6 C50 C51 176.5(14)
C53 Si6 C47 C46 -67.0(13)
C53 Si6 C47 C48 59.9(15)
C53 Si6 C50 C49 -162(3)
C53 Si6 C50 C51 51.9(18)
C55 C56 O1 K1 -46.5(16)
C55 C56 O1 C57 171.2(13)
C56 C55 N1 K1 -47.8(16)
C56 C55 N1 C66 -164.4(14)
C56 C55 N1 C67 70.3(18)
C57 C58 O2 K1 50.3(17)
C57 C58 O2 C59 179.6(15)
C58 C57 O1 K1 41.8(16)
C58 C57 O1 C56 -175.6(13)
C59 C60 N2 K1 -42.7(15)
C59 C60 N2 C61 74.8(15)
C59 C60 N2 C72 -163.2(12)
C60 C59 O2 K1 -54.7(14)
C60 C59 O2 C58 175.9(13)
C61 C62 O3 K1 -50.1(16)
C61 C62 O3 C63 177.9(14)
C62 C61 N2 K1 -46.3(16)
C62 C61 N2 C60 -165.1(14)
C62 C61 N2 C72 72.5(15)
C63 C64 O4 K1 43.4(15)
C63 C64 O4 C65 -177.7(14)
C64 C63 O3 K1 49.4(18)
C64 C63 O3 C62 -177.1(14)
C65 C66 N1 K1 -37.2(16)
C65 C66 N1 C55 77.6(16)
C65 C66 N1 C67 -160.7(13)
C66 C65 O4 K1 -50.5(17)
C66 C65 O4 C64 171.9(13)
C67 C68 O5 K1 -46.2(16)
C67 C68 O5 C69 -178.0(12)
C68 C67 N1 K1 -50.4(15)
C68 C67 N1 C55 -165.2(13)
C68 C67 N1 C66 72.0(15)
C69 C70 O6 K1 35.0(15)
C69 C70 O6 C71 -177.5(12)
C70 C69 O5 K1 53.8(14)
C70 C69 O5 C68 -170.6(13)
C71 C72 N2 K1 -41.8(14)
C71 C72 N2 C60 78.6(14)
C71 C72 N2 C61 -159.1(11)
C72 C71 O6 K1 -51.5(14)
C72 C71 O6 C70 162.1(12)
C73 C74 O7 K2 50.3(19)
C73 C74 O7 C75 -167.3(15)
C74 C73 N3 K2 48.1(17)
C74 C73 N3 C84 -70.5(18)
C74 C73 N3 C85 171.3(14)
C75 C76 O8 K2 -45(2)
C75 C76 O8 C77 178.3(19)
C76 C75 O7 K2 -37(2)
C76 C75 O7 C74 179.4(19)
C77 C78 N4 K2 49(2)
C77 C78 N4 C79 171.1(18)
C77 C78 N4 C90 -70(2)
C78 C77 O8 K2 50(2)
C78 C77 O8 C76 -174.7(16)
C79 C80 O9 K2 58.4(19)
C79 C80 O9 C81 -166.0(16)
C80 C79 N4 K2 49.5(18)
C80 C79 N4 C78 -70(2)
C80 C79 N4 C90 162.7(16)
C81 C82 O10 K2 -55.6(13)
C81 C82 O10 C83 -179.4(14)
C82 C81 O9 K2 -41.1(16)
C82 C81 O9 C80 -177.7(15)
C83 C84 N3 K2 41.8(18)
C83 C84 N3 C73 163.0(15)
C83 C84 N3 C85 -75.2(17)
C84 C83 O10 K2 59.9(18)
C84 C83 O10 C82 -179.0(14)
C85 C86 O11 K2 61.0(13)
C85 C86 O11 C87 -165.7(12)
C86 C85 N3 K2 46.5(16)
C86 C85 N3 C73 -75.0(16)
C86 C85 N3 C84 157.8(13)
C87 C88 O12 K2 -47.8(13)
C87 C88 O12 C89 160.3(13)
C88 C87 O11 K2 -41.8(14)
C88 C87 O11 C86 -174.2(12)
C89 C90 N4 K2 47(2)
C89 C90 N4 C78 167.5(16)
C89 C90 N4 C79 -71(2)
C90 C89 O12 K2 30(2)
C90 C89 O12 C88 176.9(15)
O1 C57 C58 O2 -62.1(19)
N1 C55 C56 O1 66.2(19)
N1 C67 C68 O5 66.1(18)
O2 C59 C60 N2 69.0(17)
N2 C61 C62 O3 67.1(19)
O3 C63 C64 O4 -63.4(19)
N3 C73 C74 O7 -66(2)
N3 C85 C86 O11 -71.7(17)
O4 C65 C66 N1 61(2)
N4 C79 C80 O9 -71(2)
O5 C69 C70 O6 -61.3(17)
O6 C71 C72 N2 62.4(16)
O7 C75 C76 O8 56(3)
O8 C77 C78 N4 -69(2)
O9 C81 C82 O10 66.7(17)
O10 C83 C84 N3 -72(2)
O11 C87 C88 O12 61.3(16)
O12 C89 C90 N4 -53(2)
C14 Si2 C17 C16 -63.0(13)
C14 Si2 C17 C18 171.4(13)
C38 Si5 C44 C43 -49.5(11)
C38 Si5 C44 C45 73.7(12)
C38 Si5 C41 C40 -167.6(12)
C38 Si5 C41 C42 -30.9(19)
C41 Si5 C44 C43 -168.3(11)
C41 Si5 C44 C45 -45.1(13)
C50 Si6 C47 C46 171.2(14)
C50 Si6 C47 C48 -61.9(16)
C35 Si4 C29 C30 92(3)
C35 Si4 C29 C28 -50.3(16)

loop_
_smtbx_masks_void_nr
_smtbx_masks_void_average_x
_smtbx_masks_void_average_y
_smtbx_masks_void_average_z
_smtbx_masks_void_volume
_smtbx_masks_void_count_electrons
1 -0.063 0.028 0.306 18.0 0.0
2 0.063 -0.028 0.694 18.0 0.0
3 0.497 0.801 0.401 149.6 29.4
4 0.503 0.199 0.599 149.6 32.9
5 0.500 0.500 1.000 26.0 0.0
